data_1556339
loop_
_publ_author_name
'Preetz, Angelika'
'Kohrt, Christina'
'Mei\&sner, Antje'
'Wei, Siping'
'Drexler, Hans-Joachim'
'Buschmann, Helmut'
'Heller, Detlef'

_publ_section_title
;
 Halide bridged trinuclear rhodium complexes and their inhibiting
 influence on catalysis
;
_journal_issue 2
_journal_name_full 'Catal. Sci. Technol.'
_journal_page_first 462
_journal_paper_doi 10.1039/C2CY20591B
_journal_volume 3
_journal_year 2013
_chemical_absolute_configuration ad
_chemical_formula_sum 'C36 H86 B F4 O2 P6 Rh3'
_chemical_formula_weight 1132.41
_space_group_IT_number 1
_space_group_name_Hall 'P 1'
_space_group_name_H-M_alt 'P 1'
_symmetry_cell_setting triclinic
_symmetry_Int_Tables_number 1
_symmetry_space_group_name_H-M 'P 1'
_atom_sites_solution_hydrogens geom
_atom_sites_solution_primary direct
_atom_sites_solution_secondary difmap
_audit_creation_method SHELXL-97
_cell_angle_alpha 95.81(3)
_cell_angle_beta 94.37(3)
_cell_angle_gamma 111.98(3)
_cell_formula_units_Z 2
_cell_length_a 12.416(3)
_cell_length_b 12.444(3)
_cell_length_c 18.186(4)
_cell_measurement_reflns_used 38163
_cell_measurement_temperature 200(2)
_cell_measurement_theta_max 27.25
_cell_measurement_theta_min 1.78
_cell_volume 2572.3(12)
_computing_cell_refinement X-AREA
_computing_data_collection 'X-AREA (Stoe & Cie, 2005)'
_computing_data_reduction 'X-RED (Stoe & Cie, 2005)'
_computing_molecular_graphics 'SHELXTL (Sheldrick, 2008)'
_computing_publication_material 'SHELXTL (Sheldrick, 2008)'
_computing_structure_refinement 'SHELXL-97 (Sheldrick, 2008)'
_computing_structure_solution 'SHELXS-97 (Sheldrick, 2008)'
_diffrn_ambient_temperature 200(2)
_diffrn_detector 'image plate (34 cm diameter)'
_diffrn_detector_area_resol_mean 6.67
_diffrn_detector_type STOE
_diffrn_measured_fraction_theta_full 1.000
_diffrn_measured_fraction_theta_max 1.000
_diffrn_measurement_details ' 360 frames, detector distance = 120 mm'
_diffrn_measurement_device '2-circle goniometer'
_diffrn_measurement_device_type 'STOE IPDS 2'
_diffrn_measurement_method 'rotation method'
_diffrn_radiation_collimation '0.5 mm diameter, monocapillary'
_diffrn_radiation_monochromator 'plane graphite'
_diffrn_radiation_polarisn_norm 0
_diffrn_radiation_type 'Mo K\a'
_diffrn_radiation_wavelength 0.71073
_diffrn_reflns_av_R_equivalents 0.0253
_diffrn_reflns_av_sigmaI/netI 0.0450
_diffrn_reflns_limit_h_max 14
_diffrn_reflns_limit_h_min -14
_diffrn_reflns_limit_k_max 14
_diffrn_reflns_limit_k_min -14
_diffrn_reflns_limit_l_max 21
_diffrn_reflns_limit_l_min -21
_diffrn_reflns_number 33425
_diffrn_reflns_theta_full 25.00
_diffrn_reflns_theta_max 25.00
_diffrn_reflns_theta_min 1.78
_diffrn_source 'sealed X-ray tube, 12 x 0.4 mm long-fine focus'
_diffrn_source_current 30
_diffrn_source_power 1.50
_diffrn_source_voltage 50
_exptl_absorpt_coefficient_mu 1.180
_exptl_absorpt_correction_T_max 0.8885
_exptl_absorpt_correction_T_min 0.6973
_exptl_absorpt_correction_type numerical
_exptl_absorpt_process_details 'X-SHAPE and X-RED32 (Stoe & Cie, 2005)'
_exptl_crystal_colour orange
_exptl_crystal_density_diffrn 1.462
_exptl_crystal_density_method 'not measured'
_exptl_crystal_description prism
_exptl_crystal_F_000 1168
_exptl_crystal_size_max 0.250
_exptl_crystal_size_mid 0.217
_exptl_crystal_size_min 0.200
_refine_diff_density_max 0.887
_refine_diff_density_min -0.556
_refine_diff_density_rms 0.064
_refine_ls_abs_structure_details 'Flack H D (1983), Acta Cryst. A39, 876-881'
_refine_ls_abs_structure_Flack -0.037(16)
_refine_ls_extinction_method none
_refine_ls_goodness_of_fit_ref 0.971
_refine_ls_hydrogen_treatment constr
_refine_ls_matrix_type full
_refine_ls_number_parameters 931
_refine_ls_number_reflns 17398
_refine_ls_number_restraints 95
_refine_ls_restrained_S_all 1.034
_refine_ls_R_factor_all 0.0324
_refine_ls_R_factor_gt 0.0256
_refine_ls_shift/su_max 0.004
_refine_ls_shift/su_mean 0.000
_refine_ls_structure_factor_coef Fsqd
_refine_ls_weighting_details 'calc w=1/[\s^2^(Fo^2^)+(0.0215P)^2^+0.0000P] where P=(Fo^2^+2Fc^2^)/3'
_refine_ls_weighting_scheme calc
_refine_ls_wR_factor_gt 0.0513
_refine_ls_wR_factor_ref 0.0520
_reflns_number_gt 14749
_reflns_number_total 17398
_reflns_threshold_expression >2sigma(I)
_cod_data_source_file c2cy20591b.txt
_cod_data_source_block ks1102absn
_cod_original_cell_volume 2572.3(9)
_cod_database_code 1556339

loop_
_symmetry_equiv_pos_as_xyz
'x, y, z'

loop_
_atom_site_label
_atom_site_type_symbol
_atom_site_fract_x
_atom_site_fract_y
_atom_site_fract_z
_atom_site_U_iso_or_equiv
_atom_site_adp_type
_atom_site_occupancy
_atom_site_symmetry_multiplicity
_atom_site_calc_flag
_atom_site_refinement_flags
_atom_site_disorder_assembly
_atom_site_disorder_group
Rh1 Rh 0.26058(3) 0.74938(3) 0.857689(19) 0.01953(10) Uani 1 1 d . . .
Rh2 Rh 0.35533(3) 0.95566(3) 0.76892(2) 0.02109(9) Uani 1 1 d . . .
Rh3 Rh 0.46703(3) 0.77210(3) 0.768364(19) 0.02047(10) Uani 1 1 d . . .
Rh4 Rh 0.74241(3) 0.23674(3) 0.339015(19) 0.02032(10) Uani 1 1 d . . .
Rh5 Rh 0.86067(3) 0.45344(3) 0.26228(2) 0.02311(9) Uani 1 1 d . . .
Rh6 Rh 0.98260(3) 0.28270(3) 0.285918(19) 0.01965(10) Uani 1 1 d . . .
P1 P 0.23589(11) 0.77251(11) 0.97457(6) 0.0264(3) Uani 1 1 d . . .
P2 P 0.10142(11) 0.59192(11) 0.84827(7) 0.0264(3) Uani 1 1 d . . .
P3 P 0.45654(11) 1.14311(12) 0.79548(7) 0.0303(3) Uani 1 1 d . . .
P4 P 0.24890(12) 1.00355(12) 0.68767(7) 0.0309(3) Uani 1 1 d . . .
P5 P 0.63166(11) 0.76693(12) 0.81580(7) 0.0277(3) Uani 1 1 d . . .
P6 P 0.49139(11) 0.67590(12) 0.66810(7) 0.0273(3) Uani 1 1 d . . .
P21 P 0.67980(11) 0.24701(11) 0.44715(6) 0.0256(3) Uani 1 1 d . . .
P22 P 0.58953(11) 0.07290(11) 0.31178(7) 0.0285(3) Uani 1 1 d . . .
P23 P 0.94487(13) 0.64209(12) 0.29686(8) 0.0354(3) Uani 1 1 d . . .
P24 P 0.77778(13) 0.49779(14) 0.16621(8) 0.0367(3) Uani 1 1 d . . .
P25 P 1.13362(11) 0.28655(12) 0.35695(7) 0.0262(3) Uani 1 1 d . . .
P26 P 1.04851(11) 0.20154(11) 0.19774(6) 0.0250(3) Uani 1 1 d . . .
O1 O 0.4292(3) 0.8837(3) 0.85186(16) 0.0208(7) Uani 1 1 d . . .
O2 O 0.2930(3) 0.7673(3) 0.74385(16) 0.0211(7) Uani 1 1 d . . .
O21 O 0.9095(3) 0.3808(3) 0.35603(16) 0.0196(7) Uani 1 1 d . . .
O22 O 0.8143(3) 0.2685(3) 0.23561(16) 0.0201(7) Uani 1 1 d . . .
C1 C 0.1192(5) 0.6459(5) 1.0014(3) 0.0397(14) Uani 1 1 d . . .
H1A H 0.1531 0.5925 1.0211 0.048 Uiso 1 1 calc R . .
H1B H 0.0810 0.6726 1.0412 0.048 Uiso 1 1 calc R . .
C2 C 0.0281(5) 0.5804(5) 0.9334(3) 0.0369(13) Uani 1 1 d . . .
H2A H -0.0320 0.6147 0.9291 0.044 Uiso 1 1 calc R . .
H2B H -0.0114 0.4971 0.9396 0.044 Uiso 1 1 calc R . .
C3 C 0.3555(5) 0.7939(6) 1.0466(3) 0.0426(14) Uani 1 1 d . . .
H3A H 0.3301 0.8026 1.0958 0.064 Uiso 1 1 calc R . .
H3B H 0.4229 0.8645 1.0415 0.064 Uiso 1 1 calc R . .
H3C H 0.3776 0.7259 1.0412 0.064 Uiso 1 1 calc R . .
C4 C 0.1931(5) 0.8988(5) 1.0012(3) 0.0340(12) Uani 1 1 d . . .
C5 C 0.0764(5) 0.8778(6) 0.9581(3) 0.0463(15) Uani 1 1 d . . .
H5A H 0.0536 0.9436 0.9723 0.070 Uiso 1 1 calc R . .
H5B H 0.0171 0.8054 0.9693 0.070 Uiso 1 1 calc R . .
H5C H 0.0830 0.8709 0.9046 0.070 Uiso 1 1 calc R . .
C6 C 0.2855(5) 1.0082(5) 0.9784(3) 0.0438(14) Uani 1 1 d . . .
H6A H 0.2654 1.0761 0.9917 0.066 Uiso 1 1 calc R . .
H6B H 0.2877 0.9965 0.9246 0.066 Uiso 1 1 calc R . .
H6C H 0.3625 1.0219 1.0046 0.066 Uiso 1 1 calc R . .
C7 C 0.1850(6) 0.9221(6) 1.0844(3) 0.0489(15) Uani 1 1 d . . .
H7A H 0.1614 0.9886 1.0940 0.073 Uiso 1 1 calc R . .
H7B H 0.2616 0.9402 1.1127 0.073 Uiso 1 1 calc R . .
H7C H 0.1270 0.8526 1.0998 0.073 Uiso 1 1 calc R . .
C8 C -0.0194(5) 0.5742(6) 0.7782(3) 0.0427(15) Uani 1 1 d . . .
H8A H -0.0847 0.5002 0.7802 0.064 Uiso 1 1 calc R . .
H8B H 0.0066 0.5738 0.7287 0.064 Uiso 1 1 calc R . .
H8C H -0.0450 0.6393 0.7881 0.064 Uiso 1 1 calc R . .
C9 C 0.1238(5) 0.4519(5) 0.8303(3) 0.0381(13) Uani 1 1 d . . .
C10 C 0.0083(6) 0.3423(5) 0.8162(5) 0.066(2) Uani 1 1 d . . .
H10A H 0.0260 0.2720 0.8076 0.099 Uiso 1 1 calc R . .
H10B H -0.0401 0.3468 0.7724 0.099 Uiso 1 1 calc R . .
H10C H -0.0341 0.3388 0.8598 0.099 Uiso 1 1 calc R . .
C11 C 0.2005(6) 0.4426(6) 0.8973(3) 0.0526(16) Uani 1 1 d . . .
H11A H 0.2130 0.3694 0.8885 0.079 Uiso 1 1 calc R . .
H11B H 0.1615 0.4435 0.9421 0.079 Uiso 1 1 calc R . .
H11C H 0.2761 0.5091 0.9041 0.079 Uiso 1 1 calc R . .
C12 C 0.1910(5) 0.4579(5) 0.7620(3) 0.0451(15) Uani 1 1 d . . .
H12A H 0.2045 0.3855 0.7515 0.068 Uiso 1 1 calc R . .
H12B H 0.2664 0.5247 0.7723 0.068 Uiso 1 1 calc R . .
H12C H 0.1449 0.4674 0.7187 0.068 Uiso 1 1 calc R . .
C13 C 0.3885(5) 1.2310(5) 0.7486(3) 0.0452(15) Uani 1 1 d . . .
H13A H 0.3397 1.2545 0.7822 0.054 Uiso 1 1 calc R . .
H13B H 0.4504 1.3029 0.7373 0.054 Uiso 1 1 calc R . .
C14 C 0.3131(5) 1.1610(5) 0.6768(3) 0.0413(14) Uani 1 1 d . . .
H14A H 0.3614 1.1719 0.6352 0.050 Uiso 1 1 calc R . .
H14B H 0.2498 1.1891 0.6652 0.050 Uiso 1 1 calc R . .
C15 C 0.4855(6) 1.2149(5) 0.8910(3) 0.0465(15) Uani 1 1 d . . .
H15A H 0.5318 1.2986 0.8926 0.070 Uiso 1 1 calc R . .
H15B H 0.5292 1.1805 0.9215 0.070 Uiso 1 1 calc R . .
H15C H 0.4112 1.2042 0.9104 0.070 Uiso 1 1 calc R . .
C16 C 0.6055(5) 1.1865(5) 0.7644(4) 0.0453(14) Uani 1 1 d . . .
C17 C 0.6771(6) 1.3196(6) 0.7801(6) 0.087(3) Uani 1 1 d . . .
H17A H 0.7539 1.3372 0.7627 0.130 Uiso 1 1 calc R . .
H17B H 0.6876 1.3458 0.8338 0.130 Uiso 1 1 calc R . .
H17C H 0.6355 1.3603 0.7538 0.130 Uiso 1 1 calc R . .
C18 C 0.5907(6) 1.1465(7) 0.6803(4) 0.063(2) Uani 1 1 d . . .
H18A H 0.6679 1.1683 0.6629 0.094 Uiso 1 1 calc R . .
H18B H 0.5458 1.1844 0.6541 0.094 Uiso 1 1 calc R . .
H18C H 0.5489 1.0614 0.6700 0.094 Uiso 1 1 calc R . .
C19 C 0.6702(5) 1.1225(6) 0.8047(4) 0.0531(16) Uani 1 1 d . . .
H19A H 0.7486 1.1436 0.7892 0.080 Uiso 1 1 calc R . .
H19B H 0.6267 1.0378 0.7921 0.080 Uiso 1 1 calc R . .
H19C H 0.6770 1.1448 0.8586 0.080 Uiso 1 1 calc R . .
C20 C 0.2240(6) 0.9343(6) 0.5917(3) 0.0534(16) Uani 1 1 d . . .
H20A H 0.1751 0.9639 0.5617 0.080 Uiso 1 1 calc R . .
H20B H 0.1843 0.8494 0.5896 0.080 Uiso 1 1 calc R . .
H20C H 0.2993 0.9522 0.5721 0.080 Uiso 1 1 calc R . .
C22 C 0.0981(5) 0.9773(6) 0.7115(3) 0.0449(14) Uani 1 1 d . . .
C23 C 0.1095(6) 1.0574(6) 0.7845(4) 0.0560(17) Uani 1 1 d . . .
H23A H 0.0314 1.0458 0.7980 0.084 Uiso 1 1 calc R . .
H23B H 0.1505 1.1393 0.7776 0.084 Uiso 1 1 calc R . .
H23C H 0.1540 1.0382 0.8243 0.084 Uiso 1 1 calc R . .
C24 C 0.0432(5) 0.8500(6) 0.7239(4) 0.0513(16) Uani 1 1 d . . .
H24A H -0.0365 0.8326 0.7365 0.077 Uiso 1 1 calc R . .
H24B H 0.0902 0.8362 0.7649 0.077 Uiso 1 1 calc R . .
H24C H 0.0404 0.7991 0.6784 0.077 Uiso 1 1 calc R . .
C25 C 0.0200(6) 1.0024(8) 0.6507(5) 0.075(2) Uani 1 1 d . . .
H25A H -0.0572 0.9877 0.6668 0.112 Uiso 1 1 calc R . .
H25B H 0.0113 0.9511 0.6042 0.112 Uiso 1 1 calc R . .
H25C H 0.0564 1.0843 0.6426 0.112 Uiso 1 1 calc R . .
C26 C 0.7024(5) 0.7074(5) 0.7465(3) 0.0394(13) Uani 1 1 d . . .
H26A H 0.7601 0.7724 0.7256 0.047 Uiso 1 1 calc R . .
H26B H 0.7448 0.6644 0.7707 0.047 Uiso 1 1 calc R . .
C27 C 0.6115(5) 0.6251(6) 0.6840(3) 0.0418(14) Uani 1 1 d . . .
H27A H 0.5803 0.5449 0.6974 0.050 Uiso 1 1 calc R . .
H27B H 0.6484 0.6229 0.6377 0.050 Uiso 1 1 calc R . .
C28 C 0.7522(5) 0.9022(5) 0.8561(4) 0.0445(15) Uani 1 1 d . . .
H28A H 0.8192 0.8846 0.8744 0.067 Uiso 1 1 calc R . .
H28B H 0.7278 0.9407 0.8976 0.067 Uiso 1 1 calc R . .
H28C H 0.7746 0.9543 0.8181 0.067 Uiso 1 1 calc R . .
C29 C 0.6139(5) 0.6723(5) 0.8915(3) 0.0409(13) Uani 1 1 d . . .
C30 C 0.7312(6) 0.6781(7) 0.9297(4) 0.066(2) Uani 1 1 d . . .
H30A H 0.7166 0.6276 0.9688 0.099 Uiso 1 1 calc R . .
H30B H 0.7791 0.7589 0.9517 0.099 Uiso 1 1 calc R . .
H30C H 0.7727 0.6514 0.8928 0.099 Uiso 1 1 calc R . .
C31 C 0.5398(6) 0.5471(6) 0.8581(4) 0.0569(17) Uani 1 1 d . . .
H31A H 0.5295 0.4964 0.8970 0.085 Uiso 1 1 calc R . .
H31B H 0.5789 0.5216 0.8191 0.085 Uiso 1 1 calc R . .
H31C H 0.4632 0.5424 0.8364 0.085 Uiso 1 1 calc R . .
C33 C 0.3719(5) 0.5406(5) 0.6256(3) 0.0367(13) Uani 1 1 d . . .
H33A H 0.3955 0.5073 0.5814 0.055 Uiso 1 1 calc R . .
H33B H 0.3027 0.5573 0.6109 0.055 Uiso 1 1 calc R . .
H33C H 0.3533 0.4846 0.6615 0.055 Uiso 1 1 calc R . .
C32 C 0.5496(6) 0.7134(6) 0.9497(3) 0.0490(15) Uani 1 1 d . . .
H32A H 0.5395 0.6655 0.9902 0.073 Uiso 1 1 calc R . .
H32B H 0.4727 0.7055 0.9264 0.073 Uiso 1 1 calc R . .
H32C H 0.5954 0.7956 0.9698 0.073 Uiso 1 1 calc R . .
C34 C 0.5280(5) 0.7608(5) 0.5878(3) 0.0375(13) Uani 1 1 d . . .
C35 C 0.5341(6) 0.6877(6) 0.5172(3) 0.0556(17) Uani 1 1 d . . .
H35A H 0.5526 0.7367 0.4773 0.083 Uiso 1 1 calc R . .
H35B H 0.4584 0.6226 0.5023 0.083 Uiso 1 1 calc R . .
H35C H 0.5951 0.6569 0.5264 0.083 Uiso 1 1 calc R . .
C36 C 0.6461(5) 0.8652(6) 0.6114(4) 0.0500(16) Uani 1 1 d . . .
H36A H 0.6670 0.9105 0.5700 0.075 Uiso 1 1 calc R . .
H36B H 0.7070 0.8359 0.6248 0.075 Uiso 1 1 calc R . .
H36C H 0.6391 0.9152 0.6544 0.075 Uiso 1 1 calc R . .
C37 C 0.4322(6) 0.8088(6) 0.5733(3) 0.0463(15) Uani 1 1 d . . .
H37A H 0.4477 0.8531 0.5310 0.070 Uiso 1 1 calc R . .
H37B H 0.4320 0.8603 0.6177 0.070 Uiso 1 1 calc R . .
H37C H 0.3558 0.7436 0.5619 0.070 Uiso 1 1 calc R . .
C41 C 0.5586(5) 0.1128(5) 0.4596(3) 0.0419(15) Uani 1 1 d . . .
H41A H 0.5896 0.0611 0.4842 0.050 Uiso 1 1 calc R . .
H41B H 0.5059 0.1324 0.4918 0.050 Uiso 1 1 calc R . .
C42 C 0.4898(5) 0.0489(5) 0.3837(3) 0.0383(13) Uani 1 1 d . . .
H42A H 0.4280 0.0785 0.3708 0.046 Uiso 1 1 calc R . .
H42B H 0.4515 -0.0360 0.3863 0.046 Uiso 1 1 calc R . .
C43 C 0.7792(5) 0.2706(6) 0.5315(3) 0.0393(13) Uani 1 1 d . . .
H43A H 0.7382 0.2733 0.5752 0.059 Uiso 1 1 calc R . .
H43B H 0.8463 0.3449 0.5337 0.059 Uiso 1 1 calc R . .
H43C H 0.8069 0.2064 0.5311 0.059 Uiso 1 1 calc R . .
C44 C 0.6246(4) 0.3666(5) 0.4634(3) 0.0331(12) Uani 1 1 d . . .
C45 C 0.5212(5) 0.3433(6) 0.4038(3) 0.0454(15) Uani 1 1 d . . .
H45A H 0.4915 0.4058 0.4115 0.068 Uiso 1 1 calc R . .
H45B H 0.4589 0.2679 0.4074 0.068 Uiso 1 1 calc R . .
H45C H 0.5473 0.3413 0.3543 0.068 Uiso 1 1 calc R . .
C46 C 0.7223(5) 0.4806(5) 0.4550(3) 0.0422(14) Uani 1 1 d . . .
H46A H 0.6953 0.5449 0.4631 0.063 Uiso 1 1 calc R . .
H46B H 0.7450 0.4759 0.4047 0.063 Uiso 1 1 calc R . .
H46C H 0.7898 0.4947 0.4917 0.063 Uiso 1 1 calc R . .
C47 C 0.5831(6) 0.3760(6) 0.5405(3) 0.0532(17) Uani 1 1 d . . .
H47A H 0.5553 0.4400 0.5459 0.080 Uiso 1 1 calc R . .
H47B H 0.6484 0.3915 0.5793 0.080 Uiso 1 1 calc R . .
H47C H 0.5193 0.3023 0.5454 0.080 Uiso 1 1 calc R . .
C48 C 0.4883(5) 0.0526(5) 0.2287(3) 0.0436(15) Uani 1 1 d . . .
H48A H 0.4244 -0.0246 0.2239 0.065 Uiso 1 1 calc R . .
H48B H 0.5299 0.0579 0.1847 0.065 Uiso 1 1 calc R . .
H48C H 0.4561 0.1135 0.2328 0.065 Uiso 1 1 calc R . .
C49 C 0.6242(5) -0.0612(5) 0.3010(3) 0.0399(14) Uani 1 1 d . . .
C50 C 0.5155(6) -0.1745(6) 0.2762(5) 0.066(2) Uani 1 1 d . . .
H50A H 0.5389 -0.2416 0.2723 0.099 Uiso 1 1 calc R . .
H50B H 0.4782 -0.1705 0.2277 0.099 Uiso 1 1 calc R . .
H50C H 0.4600 -0.1836 0.3130 0.099 Uiso 1 1 calc R . .
C51 C 0.6845(6) -0.0687(6) 0.3750(4) 0.0573(18) Uani 1 1 d . . .
H51A H 0.7028 -0.1390 0.3706 0.086 Uiso 1 1 calc R . .
H51B H 0.6326 -0.0727 0.4135 0.086 Uiso 1 1 calc R . .
H51C H 0.7571 0.0008 0.3887 0.086 Uiso 1 1 calc R . .
C52 C 0.7088(6) -0.0461(6) 0.2425(4) 0.0557(17) Uani 1 1 d . . .
H52A H 0.7292 -0.1150 0.2355 0.084 Uiso 1 1 calc R . .
H52B H 0.7800 0.0239 0.2592 0.084 Uiso 1 1 calc R . .
H52C H 0.6716 -0.0375 0.1952 0.084 Uiso 1 1 calc R . .
C53 C 0.8895(6) 0.7258(6) 0.2373(4) 0.062(2) Uani 1 1 d . . .
H53A H 0.8271 0.7437 0.2600 0.074 Uiso 1 1 calc R . .
H53B H 0.9537 0.8008 0.2328 0.074 Uiso 1 1 calc R . .
C54 C 0.8408(6) 0.6551(7) 0.1601(4) 0.062(2) Uani 1 1 d . . .
H54A H 0.9043 0.6716 0.1279 0.075 Uiso 1 1 calc R . .
H54B H 0.7798 0.6789 0.1372 0.075 Uiso 1 1 calc R . .
C55 C 0.9307(7) 0.7045(6) 0.3884(4) 0.064(2) Uani 1 1 d . . .
H55A H 0.9730 0.7897 0.3949 0.096 Uiso 1 1 calc R . .
H55B H 0.9636 0.6715 0.4267 0.096 Uiso 1 1 calc R . .
H55C H 0.8478 0.6862 0.3931 0.096 Uiso 1 1 calc R . .
C56 C 1.1067(5) 0.7021(5) 0.2939(3) 0.0376(13) Uani 1 1 d . . .
C57 C 1.1587(5) 0.6391(6) 0.3446(4) 0.0528(17) Uani 1 1 d . . .
H57A H 1.2438 0.6688 0.3442 0.079 Uiso 1 1 calc R . .
H57B H 1.1248 0.5549 0.3268 0.079 Uiso 1 1 calc R . .
H57C H 1.1412 0.6530 0.3955 0.079 Uiso 1 1 calc R . .
C58 C 1.1657(6) 0.8331(5) 0.3178(4) 0.0605(19) Uani 1 1 d . . .
H58A H 1.2499 0.8583 0.3150 0.091 Uiso 1 1 calc R . .
H58B H 1.1526 0.8521 0.3691 0.091 Uiso 1 1 calc R . .
H58C H 1.1327 0.8735 0.2847 0.091 Uiso 1 1 calc R . .
C59 C 1.1300(6) 0.6736(6) 0.2151(3) 0.0528(17) Uani 1 1 d . . .
H59A H 1.2146 0.7044 0.2128 0.079 Uiso 1 1 calc R . .
H59B H 1.0931 0.7096 0.1809 0.079 Uiso 1 1 calc R . .
H59C H 1.0974 0.5886 0.2005 0.079 Uiso 1 1 calc R . .
C60 C 0.7873(6) 0.4366(8) 0.0731(3) 0.062(2) Uani 1 1 d . . .
H60A H 0.7461 0.4647 0.0363 0.093 Uiso 1 1 calc R . .
H60B H 0.7513 0.3510 0.0678 0.093 Uiso 1 1 calc R . .
H60C H 0.8697 0.4611 0.0649 0.093 Uiso 1 1 calc R . .
C61 C 0.6159(5) 0.4605(6) 0.1667(3) 0.0453(14) Uani 1 1 d . . .
C62 C 0.5994(6) 0.5311(7) 0.2341(4) 0.0603(19) Uani 1 1 d . . .
H62A H 0.5157 0.5131 0.2354 0.090 Uiso 1 1 calc R . .
H62B H 0.6400 0.6147 0.2314 0.090 Uiso 1 1 calc R . .
H62C H 0.6317 0.5115 0.2793 0.090 Uiso 1 1 calc R . .
C63 C 0.5607(6) 0.3316(6) 0.1733(4) 0.0527(17) Uani 1 1 d . . .
H63A H 0.4762 0.3085 0.1740 0.079 Uiso 1 1 calc R . .
H63B H 0.5952 0.3166 0.2195 0.079 Uiso 1 1 calc R . .
H63C H 0.5749 0.2860 0.1306 0.079 Uiso 1 1 calc R . .
C64 C 0.5589(6) 0.4834(8) 0.0959(4) 0.069(2) Uani 1 1 d . . .
H64A H 0.4753 0.4634 0.0992 0.104 Uiso 1 1 calc R . .
H64B H 0.5684 0.4353 0.0527 0.104 Uiso 1 1 calc R . .
H64C H 0.5962 0.5664 0.0903 0.104 Uiso 1 1 calc R . .
C65 C 1.2352(4) 0.2417(5) 0.3048(3) 0.0357(13) Uani 1 1 d . . .
H65A H 1.2985 0.3118 0.2927 0.043 Uiso 1 1 calc R . .
H65B H 1.2712 0.2001 0.3359 0.043 Uiso 1 1 calc R . .
C66 C 1.1690(5) 0.1610(5) 0.2327(3) 0.0331(13) Uani 1 1 d . . .
H66A H 1.1373 0.0787 0.2425 0.040 Uiso 1 1 calc R . .
H66B H 1.2233 0.1678 0.1947 0.040 Uiso 1 1 calc R . .
C67 C 1.2331(5) 0.4249(5) 0.4105(3) 0.0385(14) Uani 1 1 d . . .
H67A H 1.2962 0.4125 0.4394 0.058 Uiso 1 1 calc R . .
H67B H 1.1901 0.4552 0.4444 0.058 Uiso 1 1 calc R . .
H67C H 1.2665 0.4816 0.3764 0.058 Uiso 1 1 calc R . .
C68 C 1.0960(5) 0.1868(5) 0.4295(3) 0.0360(12) Uani 1 1 d . . .
C69 C 1.2018(6) 0.1952(7) 0.4823(4) 0.063(2) Uani 1 1 d . . .
H69A H 1.1756 0.1410 0.5188 0.094 Uiso 1 1 calc R . .
H69B H 1.2409 0.2753 0.5083 0.094 Uiso 1 1 calc R . .
H69C H 1.2567 0.1746 0.4536 0.094 Uiso 1 1 calc R . .
C70 C 1.0353(6) 0.0618(6) 0.3909(4) 0.0557(17) Uani 1 1 d . . .
H70A H 1.0147 0.0085 0.4283 0.084 Uiso 1 1 calc R . .
H70B H 1.0879 0.0421 0.3595 0.084 Uiso 1 1 calc R . .
H70C H 0.9640 0.0540 0.3598 0.084 Uiso 1 1 calc R . .
C71 C 1.0101(6) 0.2163(6) 0.4750(3) 0.0477(15) Uani 1 1 d . . .
H71A H 0.9894 0.1648 0.5134 0.072 Uiso 1 1 calc R . .
H71B H 0.9393 0.2051 0.4421 0.072 Uiso 1 1 calc R . .
H71C H 1.0464 0.2980 0.4986 0.072 Uiso 1 1 calc R . .
C72 C 0.9496(5) 0.0637(5) 0.1433(3) 0.0381(13) Uani 1 1 d . . .
H72A H 0.9913 0.0379 0.1062 0.057 Uiso 1 1 calc R . .
H72B H 0.8828 0.0748 0.1181 0.057 Uiso 1 1 calc R . .
H72C H 0.9217 0.0043 0.1765 0.057 Uiso 1 1 calc R . .
C73 C 1.1098(5) 0.2985(5) 0.1255(3) 0.0367(12) Uani 1 1 d . . .
C74 C 1.2136(5) 0.4052(6) 0.1638(4) 0.0528(17) Uani 1 1 d . . .
H74A H 1.2470 0.4569 0.1271 0.079 Uiso 1 1 calc R . .
H74B H 1.2730 0.3802 0.1863 0.079 Uiso 1 1 calc R . .
H74C H 1.1878 0.4473 0.2026 0.079 Uiso 1 1 calc R . .
C75 C 1.0134(5) 0.3372(5) 0.0959(3) 0.0399(13) Uani 1 1 d . . .
H75A H 1.0411 0.3873 0.0574 0.060 Uiso 1 1 calc R . .
H75B H 0.9934 0.3811 0.1369 0.060 Uiso 1 1 calc R . .
H75C H 0.9439 0.2682 0.0745 0.060 Uiso 1 1 calc R . .
C76 C 1.1460(7) 0.2344(7) 0.0607(3) 0.062(2) Uani 1 1 d . . .
H76A H 1.1762 0.2876 0.0242 0.093 Uiso 1 1 calc R . .
H76B H 1.0779 0.1660 0.0367 0.093 Uiso 1 1 calc R . .
H76C H 1.2071 0.2090 0.0801 0.093 Uiso 1 1 calc R . .
B1 B 0.0448(4) 0.5639(4) 0.5704(2) 0.053(2) Uani 1 1 d DU . .
F1 F 0.0453(7) 0.5111(8) 0.5028(3) 0.046(3) Uiso 0.426(10) 1 d PD A 1
F2 F -0.0276(8) 0.4866(7) 0.6112(4) 0.095(4) Uiso 0.426(10) 1 d PD A 1
F3 F -0.0067(8) 0.6475(7) 0.5609(5) 0.091(4) Uiso 0.426(10) 1 d PD A 1
F4 F 0.1501(5) 0.6227(7) 0.6097(4) 0.044(3) Uiso 0.426(10) 1 d PD A 1
F1' F 0.0371(6) 0.5343(6) 0.4953(2) 0.046(2) Uiso 0.574(10) 1 d PD A 2
F2' F 0.0455(6) 0.4618(5) 0.6017(3) 0.074(3) Uiso 0.574(10) 1 d PD A 2
F3' F -0.0468(4) 0.5823(5) 0.5909(3) 0.056(2) Uiso 0.574(10) 1 d PD A 2
F4' F 0.1495(4) 0.6506(5) 0.5979(3) 0.054(2) Uiso 0.574(10) 1 d PD A 2
B2 B 0.6761(4) 0.0716(4) 0.0299(2) 0.055(2) Uani 1 1 d DU . .
F5 F 0.5669(5) 0.0170(8) -0.0064(5) 0.043(3) Uiso 0.400(11) 1 d PD B 3
F6 F 0.6781(7) 0.1171(8) 0.1004(3) 0.042(3) Uiso 0.400(11) 1 d PD B 3
F7 F 0.7350(9) 0.1677(7) -0.0088(4) 0.079(4) Uiso 0.400(11) 1 d PD B 3
F8 F 0.7386(9) 0.0031(9) 0.0253(6) 0.090(5) Uiso 0.400(11) 1 d PD B 3
F5' F 0.5753(4) 0.0383(6) -0.0171(3) 0.048(2) Uiso 0.600(11) 1 d PD B 4
F6' F 0.6760(6) 0.1429(6) 0.0921(3) 0.055(2) Uiso 0.600(11) 1 d PD B 4
F7' F 0.7709(4) 0.1167(6) -0.0031(3) 0.060(2) Uiso 0.600(11) 1 d PD B 4
F8' F 0.6778(7) -0.0330(5) 0.0553(4) 0.083(3) Uiso 0.600(11) 1 d PD B 4

loop_
_atom_site_aniso_label
_atom_site_aniso_U_11
_atom_site_aniso_U_22
_atom_site_aniso_U_33
_atom_site_aniso_U_23
_atom_site_aniso_U_13
_atom_site_aniso_U_12
Rh1 0.0184(2) 0.0183(2) 0.0198(2) 0.00195(16) 0.00290(16) 0.00483(17)
Rh2 0.01946(18) 0.0179(2) 0.02501(18) 0.00485(15) 0.00133(15) 0.00597(15)
Rh3 0.0176(2) 0.0206(2) 0.0225(2) 0.00037(17) 0.00104(16) 0.00746(17)
Rh4 0.0184(2) 0.0202(2) 0.0201(2) 0.00162(16) 0.00188(16) 0.00528(17)
Rh5 0.0237(2) 0.0213(2) 0.02686(19) 0.00704(15) 0.00365(15) 0.01044(16)
Rh6 0.0193(2) 0.0208(2) 0.0193(2) 0.00058(16) 0.00074(16) 0.00912(17)
P1 0.0293(7) 0.0273(7) 0.0229(6) 0.0035(5) 0.0064(5) 0.0108(5)
P2 0.0226(6) 0.0223(7) 0.0307(6) 0.0051(5) 0.0069(5) 0.0035(5)
P3 0.0267(7) 0.0193(7) 0.0434(7) 0.0067(5) 0.0041(6) 0.0066(6)
P4 0.0300(7) 0.0293(7) 0.0356(7) 0.0124(5) 0.0004(6) 0.0125(6)
P5 0.0211(6) 0.0297(7) 0.0333(6) 0.0004(5) -0.0003(5) 0.0124(5)
P6 0.0269(7) 0.0274(7) 0.0275(6) -0.0011(5) 0.0058(5) 0.0112(5)
P21 0.0226(6) 0.0292(7) 0.0231(6) 0.0038(5) 0.0052(5) 0.0073(5)
P22 0.0240(6) 0.0231(7) 0.0317(6) -0.0004(5) 0.0033(5) 0.0025(5)
P23 0.0361(8) 0.0212(7) 0.0521(8) 0.0083(6) 0.0126(6) 0.0124(6)
P24 0.0362(8) 0.0456(9) 0.0398(7) 0.0222(6) 0.0084(6) 0.0241(7)
P25 0.0233(6) 0.0308(7) 0.0260(6) 0.0013(5) -0.0018(5) 0.0137(5)
P26 0.0267(6) 0.0271(7) 0.0242(6) -0.0001(5) 0.0025(5) 0.0146(5)
O1 0.0175(15) 0.0199(18) 0.0248(15) 0.0030(13) 0.0029(13) 0.0069(13)
O2 0.0210(16) 0.0203(18) 0.0213(15) 0.0040(12) 0.0024(12) 0.0071(13)
O21 0.0167(15) 0.0190(17) 0.0215(15) 0.0002(12) 0.0019(12) 0.0058(13)
O22 0.0209(16) 0.0220(18) 0.0195(14) 0.0027(12) 0.0009(12) 0.0109(13)
C1 0.048(3) 0.038(3) 0.033(3) 0.009(2) 0.016(2) 0.013(3)
C2 0.035(3) 0.026(3) 0.045(3) 0.008(2) 0.013(2) 0.006(2)
C3 0.049(3) 0.054(4) 0.025(3) 0.005(2) 0.002(2) 0.021(3)
C4 0.038(3) 0.035(3) 0.031(2) 0.002(2) 0.010(2) 0.016(2)
C5 0.048(4) 0.048(4) 0.052(3) 0.002(3) 0.006(3) 0.031(3)
C6 0.047(3) 0.031(3) 0.055(3) -0.001(3) 0.018(3) 0.017(3)
C7 0.062(4) 0.060(4) 0.033(3) -0.001(3) 0.020(3) 0.032(3)
C8 0.028(3) 0.039(4) 0.050(3) 0.011(3) -0.004(2) 0.002(3)
C9 0.036(3) 0.023(3) 0.052(3) 0.006(2) 0.015(3) 0.007(2)
C10 0.055(4) 0.016(3) 0.118(6) 0.003(3) 0.029(4) 0.001(3)
C11 0.067(4) 0.042(4) 0.064(4) 0.021(3) 0.020(3) 0.032(3)
C12 0.047(3) 0.031(3) 0.056(3) -0.001(3) 0.017(3) 0.014(3)
C13 0.044(3) 0.030(3) 0.066(4) 0.016(3) 0.002(3) 0.018(3)
C14 0.039(3) 0.039(4) 0.053(3) 0.025(3) 0.009(3) 0.018(3)
C15 0.057(4) 0.026(3) 0.049(3) -0.002(2) 0.005(3) 0.010(3)
C16 0.029(3) 0.028(3) 0.078(4) 0.015(3) 0.015(3) 0.007(2)
C17 0.035(4) 0.031(4) 0.188(9) 0.028(5) 0.037(5) -0.002(3)
C18 0.057(4) 0.073(5) 0.078(5) 0.041(4) 0.041(4) 0.033(4)
C19 0.033(3) 0.039(4) 0.088(5) 0.018(3) 0.012(3) 0.011(3)
C20 0.067(4) 0.060(4) 0.037(3) 0.011(3) -0.010(3) 0.032(3)
C22 0.031(3) 0.051(4) 0.060(4) 0.019(3) 0.006(3) 0.021(3)
C23 0.050(4) 0.050(4) 0.084(5) 0.021(3) 0.024(3) 0.030(3)
C24 0.028(3) 0.043(4) 0.083(5) 0.024(3) 0.002(3) 0.010(3)
C25 0.045(4) 0.096(6) 0.103(6) 0.051(5) 0.002(4) 0.041(4)
C26 0.031(3) 0.047(4) 0.048(3) 0.006(3) 0.008(2) 0.023(3)
C27 0.044(3) 0.051(4) 0.039(3) -0.004(3) 0.006(3) 0.030(3)
C28 0.025(3) 0.041(4) 0.062(4) -0.004(3) -0.006(3) 0.010(3)
C29 0.040(3) 0.049(4) 0.045(3) 0.010(3) 0.003(2) 0.029(3)
C30 0.056(4) 0.099(6) 0.069(4) 0.036(4) 0.001(3) 0.054(4)
C31 0.068(4) 0.042(4) 0.070(4) 0.017(3) 0.013(3) 0.028(3)
C33 0.037(3) 0.034(3) 0.035(3) -0.007(2) 0.007(2) 0.012(2)
C32 0.058(4) 0.065(4) 0.043(3) 0.020(3) 0.016(3) 0.041(3)
C34 0.039(3) 0.040(3) 0.035(3) 0.006(2) 0.014(2) 0.015(3)
C35 0.080(5) 0.055(4) 0.037(3) 0.011(3) 0.025(3) 0.028(4)
C36 0.045(4) 0.044(4) 0.056(4) 0.013(3) 0.019(3) 0.007(3)
C37 0.055(4) 0.051(4) 0.043(3) 0.019(3) 0.010(3) 0.028(3)
C41 0.040(3) 0.037(3) 0.043(3) 0.009(3) 0.017(3) 0.006(3)
C42 0.027(3) 0.032(3) 0.045(3) 0.001(2) 0.012(2) -0.001(2)
C43 0.033(3) 0.056(4) 0.032(3) 0.010(2) 0.005(2) 0.019(3)
C44 0.030(3) 0.036(3) 0.033(3) -0.001(2) 0.006(2) 0.014(2)
C45 0.030(3) 0.063(4) 0.051(3) 0.009(3) 0.005(3) 0.026(3)
C46 0.040(3) 0.036(3) 0.052(3) 0.003(3) 0.011(3) 0.016(3)
C47 0.074(5) 0.059(4) 0.041(3) 0.000(3) 0.021(3) 0.041(4)
C48 0.032(3) 0.039(3) 0.044(3) 0.000(3) -0.008(2) -0.001(3)
C49 0.038(3) 0.020(3) 0.058(3) 0.005(2) 0.012(3) 0.006(2)
C50 0.046(4) 0.024(3) 0.111(6) -0.008(3) 0.008(4) 0.000(3)
C51 0.064(4) 0.042(4) 0.076(4) 0.025(3) 0.013(4) 0.027(3)
C52 0.064(4) 0.034(4) 0.071(4) 0.001(3) 0.018(3) 0.021(3)
C53 0.048(4) 0.032(4) 0.112(6) 0.028(4) 0.010(4) 0.018(3)
C54 0.047(4) 0.062(5) 0.089(5) 0.048(4) 0.009(4) 0.023(3)
C55 0.075(5) 0.023(3) 0.094(5) -0.001(3) 0.045(4) 0.013(3)
C56 0.037(3) 0.021(3) 0.052(3) 0.007(2) 0.010(2) 0.007(2)
C57 0.037(4) 0.048(4) 0.068(4) 0.018(3) 0.001(3) 0.008(3)
C58 0.050(4) 0.027(3) 0.092(5) -0.002(3) 0.014(3) 0.002(3)
C59 0.046(4) 0.051(4) 0.061(4) 0.015(3) 0.025(3) 0.013(3)
C60 0.067(4) 0.111(7) 0.039(3) 0.037(4) 0.016(3) 0.059(5)
C61 0.040(3) 0.055(4) 0.053(3) 0.023(3) 0.006(3) 0.029(3)
C62 0.050(4) 0.070(5) 0.073(4) 0.006(4) 0.013(3) 0.037(4)
C63 0.038(4) 0.061(4) 0.059(4) 0.011(3) -0.002(3) 0.021(3)
C64 0.046(4) 0.110(7) 0.068(4) 0.049(4) 0.007(3) 0.040(4)
C65 0.027(3) 0.050(4) 0.036(3) 0.000(2) 0.001(2) 0.023(3)
C66 0.035(3) 0.039(3) 0.034(3) 0.003(2) 0.004(2) 0.024(3)
C67 0.031(3) 0.040(3) 0.038(3) -0.006(2) -0.013(2) 0.012(2)
C68 0.038(3) 0.041(3) 0.037(3) 0.013(2) 0.005(2) 0.021(3)
C69 0.053(4) 0.090(6) 0.055(4) 0.037(4) -0.001(3) 0.033(4)
C70 0.069(4) 0.046(4) 0.063(4) 0.023(3) 0.017(3) 0.027(3)
C71 0.057(4) 0.057(4) 0.041(3) 0.020(3) 0.015(3) 0.030(3)
C72 0.034(3) 0.038(3) 0.038(3) -0.009(2) -0.001(2) 0.014(3)
C73 0.043(3) 0.041(3) 0.035(3) 0.012(2) 0.013(2) 0.023(3)
C74 0.037(3) 0.051(4) 0.074(4) 0.025(3) 0.017(3) 0.015(3)
C75 0.053(3) 0.042(3) 0.037(3) 0.014(2) 0.014(2) 0.028(3)
C76 0.100(6) 0.072(5) 0.045(3) 0.028(3) 0.048(4) 0.055(4)
B1 0.046(3) 0.054(4) 0.041(3) -0.023(3) -0.023(3) 0.013(3)
B2 0.059(4) 0.053(4) 0.036(3) -0.010(3) -0.025(3) 0.012(3)

loop_
_atom_type_symbol
_atom_type_description
_atom_type_scat_dispersion_real
_atom_type_scat_dispersion_imag
_atom_type_scat_source
C C 0.0033 0.0016 'International Tables Vol C Tables 4.2.6.8 and 6.1.1.4'
H H 0.0000 0.0000 'International Tables Vol C Tables 4.2.6.8 and 6.1.1.4'
B B 0.0013 0.0007 'International Tables Vol C Tables 4.2.6.8 and 6.1.1.4'
O O 0.0106 0.0060 'International Tables Vol C Tables 4.2.6.8 and 6.1.1.4'
F F 0.0171 0.0103 'International Tables Vol C Tables 4.2.6.8 and 6.1.1.4'
P P 0.1023 0.0942 'International Tables Vol C Tables 4.2.6.8 and 6.1.1.4'
Rh Rh -1.1178 0.9187 'International Tables Vol C Tables 4.2.6.8 and 6.1.1.4'

loop_
_geom_angle_atom_site_label_1
_geom_angle_atom_site_label_2
_geom_angle_atom_site_label_3
_geom_angle
O1 Rh1 O2 68.60(12)
O1 Rh1 P1 103.80(9)
O2 Rh1 P1 167.29(10)
O1 Rh1 P2 168.55(9)
O2 Rh1 P2 103.91(10)
P1 Rh1 P2 85.07(6)
O1 Rh1 Rh2 44.21(9)
O2 Rh1 Rh2 44.68(9)
P1 Rh1 Rh2 122.75(5)
P2 Rh1 Rh2 135.98(4)
O1 Rh1 Rh3 44.31(8)
O2 Rh1 Rh3 44.30(9)
P1 Rh1 Rh3 136.60(4)
P2 Rh1 Rh3 124.28(4)
Rh2 Rh1 Rh3 60.17(3)
O1 Rh2 O2 68.71(12)
O1 Rh2 P3 103.34(10)
O2 Rh2 P3 167.15(10)
O1 Rh2 P4 169.21(9)
O2 Rh2 P4 104.04(10)
P3 Rh2 P4 85.17(6)
O1 Rh2 Rh1 44.48(8)
O2 Rh2 Rh1 44.55(8)
P3 Rh2 Rh1 136.07(4)
P4 Rh2 Rh1 124.74(5)
O1 Rh2 Rh3 44.19(8)
O2 Rh2 Rh3 44.20(9)
P3 Rh2 Rh3 123.06(4)
P4 Rh2 Rh3 135.60(5)
Rh1 Rh2 Rh3 59.98(2)
O2 Rh3 O1 68.79(12)
O2 Rh3 P6 103.38(9)
O1 Rh3 P6 168.61(10)
O2 Rh3 P5 167.90(9)
O1 Rh3 P5 103.93(10)
P6 Rh3 P5 85.15(6)
O2 Rh3 Rh1 44.47(8)
O1 Rh3 Rh1 44.40(9)
P6 Rh3 Rh1 135.18(4)
P5 Rh3 Rh1 123.55(4)
O2 Rh3 Rh2 44.48(9)
O1 Rh3 Rh2 44.01(9)
P6 Rh3 Rh2 124.61(4)
P5 Rh3 Rh2 136.26(5)
Rh1 Rh3 Rh2 59.84(2)
O21 Rh4 O22 68.74(11)
O21 Rh4 P21 102.41(9)
O22 Rh4 P21 167.08(10)
O21 Rh4 P22 169.62(10)
O22 Rh4 P22 104.97(9)
P21 Rh4 P22 85.10(6)
O21 Rh4 Rh6 44.49(8)
O22 Rh4 Rh6 44.51(9)
P21 Rh4 Rh6 134.96(4)
P22 Rh4 Rh6 125.23(5)
O21 Rh4 Rh5 44.46(9)
O22 Rh4 Rh5 44.14(9)
P21 Rh4 Rh5 122.95(5)
P22 Rh4 Rh5 136.28(4)
Rh6 Rh4 Rh5 60.10(3)
O22 Rh5 O21 68.70(11)
O22 Rh5 P23 167.72(9)
O21 Rh5 P23 103.60(10)
O22 Rh5 P24 103.49(10)
O21 Rh5 P24 168.57(9)
P23 Rh5 P24 85.45(7)
O22 Rh5 Rh4 44.31(8)
O21 Rh5 Rh4 44.24(8)
P23 Rh5 Rh4 136.10(4)
P24 Rh5 Rh4 124.34(5)
O22 Rh5 Rh6 44.33(9)
O21 Rh5 Rh6 44.31(8)
P23 Rh5 Rh6 123.48(5)
P24 Rh5 Rh6 135.30(5)
Rh4 Rh5 Rh6 59.80(2)
O21 Rh6 O22 68.68(12)
O21 Rh6 P25 103.53(9)
O22 Rh6 P25 167.98(9)
O21 Rh6 P26 168.65(9)
O22 Rh6 P26 103.81(9)
P25 Rh6 P26 85.20(5)
O21 Rh6 Rh4 44.42(8)
O22 Rh6 Rh4 44.49(8)
P25 Rh6 Rh4 123.53(4)
P26 Rh6 Rh4 135.60(4)
O21 Rh6 Rh5 44.46(9)
O22 Rh6 Rh5 44.14(9)
P25 Rh6 Rh5 135.99(4)
P26 Rh6 Rh5 124.22(4)
Rh4 Rh6 Rh5 60.10(2)
C3 P1 C1 100.7(3)
C3 P1 C4 103.2(3)
C1 P1 C4 104.5(3)
C3 P1 Rh1 119.77(19)
C1 P1 Rh1 113.20(18)
C4 P1 Rh1 113.57(17)
C8 P2 C2 100.7(3)
C8 P2 C9 103.8(3)
C2 P2 C9 104.7(3)
C8 P2 Rh1 118.3(2)
C2 P2 Rh1 112.90(18)
C9 P2 Rh1 114.63(18)
C15 P3 C13 101.2(3)
C15 P3 C16 103.6(3)
C13 P3 C16 104.8(3)
C15 P3 Rh2 120.5(2)
C13 P3 Rh2 112.9(2)
C16 P3 Rh2 112.1(2)
C20 P4 C14 101.6(3)
C20 P4 C22 103.6(3)
C14 P4 C22 104.9(3)
C20 P4 Rh2 118.4(2)
C14 P4 Rh2 112.84(19)
C22 P4 Rh2 113.93(19)
C28 P5 C26 100.9(3)
C28 P5 C29 103.5(3)
C26 P5 C29 105.0(3)
C28 P5 Rh3 119.8(2)
C26 P5 Rh3 112.57(19)
C29 P5 Rh3 113.34(19)
C33 P6 C27 101.4(3)
C33 P6 C34 102.8(2)
C27 P6 C34 104.5(3)
C33 P6 Rh3 118.68(17)
C27 P6 Rh3 112.57(18)
C34 P6 Rh3 115.12(19)
C43 P21 C41 101.4(3)
C43 P21 C44 102.9(3)
C41 P21 C44 105.6(3)
C43 P21 Rh4 119.44(18)
C41 P21 Rh4 112.95(18)
C44 P21 Rh4 113.04(17)
C48 P22 C42 100.9(3)
C48 P22 C49 103.5(3)
C42 P22 C49 104.5(3)
C48 P22 Rh4 118.9(2)
C42 P22 Rh4 112.76(17)
C49 P22 Rh4 114.46(18)
C55 P23 C53 100.7(4)
C55 P23 C56 103.2(3)
C53 P23 C56 104.9(3)
C55 P23 Rh5 119.8(2)
C53 P23 Rh5 112.7(2)
C56 P23 Rh5 113.62(19)
C60 P24 C54 101.1(4)
C60 P24 C61 103.3(3)
C54 P24 C61 105.0(3)
C60 P24 Rh5 119.3(2)
C54 P24 Rh5 112.1(2)
C61 P24 Rh5 114.16(19)
C67 P25 C65 101.4(3)
C67 P25 C68 102.8(3)
C65 P25 C68 104.5(3)
C67 P25 Rh6 119.2(2)
C65 P25 Rh6 113.04(17)
C68 P25 Rh6 114.11(18)
C72 P26 C66 101.0(3)
C72 P26 C73 104.0(3)
C66 P26 C73 104.6(3)
C72 P26 Rh6 118.69(18)
C66 P26 Rh6 112.88(17)
C73 P26 Rh6 113.94(18)
Rh2 O1 Rh3 91.80(11)
Rh2 O1 Rh1 91.31(12)
Rh3 O1 Rh1 91.29(12)
Rh3 O2 Rh1 91.23(12)
Rh3 O2 Rh2 91.32(12)
Rh1 O2 Rh2 90.77(12)
Rh4 O21 Rh6 91.10(12)
Rh4 O21 Rh5 91.30(12)
Rh6 O21 Rh5 91.22(11)
Rh5 O22 Rh4 91.55(12)
Rh5 O22 Rh6 91.53(12)
Rh4 O22 Rh6 91.00(11)
C2 C1 P1 109.8(4)
C2 C1 H1A 109.7
P1 C1 H1A 109.7
C2 C1 H1B 109.7
P1 C1 H1B 109.7
H1A C1 H1B 108.2
C1 C2 P2 109.5(4)
C1 C2 H2A 109.8
P2 C2 H2A 109.8
C1 C2 H2B 109.8
P2 C2 H2B 109.8
H2A C2 H2B 108.2
P1 C3 H3A 109.5
P1 C3 H3B 109.5
H3A C3 H3B 109.5
P1 C3 H3C 109.5
H3A C3 H3C 109.5
H3B C3 H3C 109.5
C5 C4 C7 108.8(5)
C5 C4 C6 108.1(5)
C7 C4 C6 108.6(4)
C5 C4 P1 109.4(4)
C7 C4 P1 114.1(4)
C6 C4 P1 107.5(4)
C4 C5 H5A 109.5
C4 C5 H5B 109.5
H5A C5 H5B 109.5
C4 C5 H5C 109.5
H5A C5 H5C 109.5
H5B C5 H5C 109.5
C4 C6 H6A 109.5
C4 C6 H6B 109.5
H6A C6 H6B 109.5
C4 C6 H6C 109.5
H6A C6 H6C 109.5
H6B C6 H6C 109.5
C4 C7 H7A 109.5
C4 C7 H7B 109.5
H7A C7 H7B 109.5
C4 C7 H7C 109.5
H7A C7 H7C 109.5
H7B C7 H7C 109.5
P2 C8 H8A 109.5
P2 C8 H8B 109.5
H8A C8 H8B 109.5
P2 C8 H8C 109.5
H8A C8 H8C 109.5
H8B C8 H8C 109.5
C11 C9 C12 108.0(5)
C11 C9 C10 109.2(6)
C12 C9 C10 109.7(5)
C11 C9 P2 108.6(4)
C12 C9 P2 107.7(4)
C10 C9 P2 113.5(4)
C9 C10 H10A 109.5
C9 C10 H10B 109.5
H10A C10 H10B 109.5
C9 C10 H10C 109.5
H10A C10 H10C 109.5
H10B C10 H10C 109.5
C9 C11 H11A 109.5
C9 C11 H11B 109.5
H11A C11 H11B 109.5
C9 C11 H11C 109.5
H11A C11 H11C 109.5
H11B C11 H11C 109.5
C9 C12 H12A 109.5
C9 C12 H12B 109.5
H12A C12 H12B 109.5
C9 C12 H12C 109.5
H12A C12 H12C 109.5
H12B C12 H12C 109.5
C14 C13 P3 110.5(4)
C14 C13 H13A 109.5
P3 C13 H13A 109.5
C14 C13 H13B 109.5
P3 C13 H13B 109.5
H13A C13 H13B 108.1
C13 C14 P4 109.5(4)
C13 C14 H14A 109.8
P4 C14 H14A 109.8
C13 C14 H14B 109.8
P4 C14 H14B 109.8
H14A C14 H14B 108.2
P3 C15 H15A 109.5
P3 C15 H15B 109.5
H15A C15 H15B 109.5
P3 C15 H15C 109.5
H15A C15 H15C 109.5
H15B C15 H15C 109.5
C19 C16 C18 108.9(6)
C19 C16 C17 109.8(6)
C18 C16 C17 108.9(6)
C19 C16 P3 107.9(4)
C18 C16 P3 108.3(4)
C17 C16 P3 113.0(5)
C16 C17 H17A 109.5
C16 C17 H17B 109.5
H17A C17 H17B 109.5
C16 C17 H17C 109.5
H17A C17 H17C 109.5
H17B C17 H17C 109.5
C16 C18 H18A 109.5
C16 C18 H18B 109.5
H18A C18 H18B 109.5
C16 C18 H18C 109.5
H18A C18 H18C 109.5
H18B C18 H18C 109.5
C16 C19 H19A 109.5
C16 C19 H19B 109.5
H19A C19 H19B 109.5
C16 C19 H19C 109.5
H19A C19 H19C 109.5
H19B C19 H19C 109.5
P4 C20 H20A 109.5
P4 C20 H20B 109.5
H20A C20 H20B 109.5
P4 C20 H20C 109.5
H20A C20 H20C 109.5
H20B C20 H20C 109.5
C24 C22 C23 109.5(5)
C24 C22 C25 110.0(5)
C23 C22 C25 108.8(6)
C24 C22 P4 107.0(4)
C23 C22 P4 107.9(4)
C25 C22 P4 113.6(5)
C22 C23 H23A 109.5
C22 C23 H23B 109.5
H23A C23 H23B 109.5
C22 C23 H23C 109.5
H23A C23 H23C 109.5
H23B C23 H23C 109.5
C22 C24 H24A 109.5
C22 C24 H24B 109.5
H24A C24 H24B 109.5
C22 C24 H24C 109.5
H24A C24 H24C 109.5
H24B C24 H24C 109.5
C22 C25 H25A 109.5
C22 C25 H25B 109.5
H25A C25 H25B 109.5
C22 C25 H25C 109.5
H25A C25 H25C 109.5
H25B C25 H25C 109.5
C27 C26 P5 110.4(4)
C27 C26 H26A 109.6
P5 C26 H26A 109.6
C27 C26 H26B 109.6
P5 C26 H26B 109.6
H26A C26 H26B 108.1
C26 C27 P6 109.8(4)
C26 C27 H27A 109.7
P6 C27 H27A 109.7
C26 C27 H27B 109.7
P6 C27 H27B 109.7
H27A C27 H27B 108.2
P5 C28 H28A 109.5
P5 C28 H28B 109.5
H28A C28 H28B 109.5
P5 C28 H28C 109.5
H28A C28 H28C 109.5
H28B C28 H28C 109.5
C31 C29 C32 109.1(5)
C31 C29 C30 109.3(6)
C32 C29 C30 109.0(5)
C31 C29 P5 108.4(4)
C32 C29 P5 107.8(4)
C30 C29 P5 113.1(4)
C29 C30 H30A 109.5
C29 C30 H30B 109.5
H30A C30 H30B 109.5
C29 C30 H30C 109.5
H30A C30 H30C 109.5
H30B C30 H30C 109.5
C29 C31 H31A 109.5
C29 C31 H31B 109.5
H31A C31 H31B 109.5
C29 C31 H31C 109.5
H31A C31 H31C 109.5
H31B C31 H31C 109.5
P6 C33 H33A 109.5
P6 C33 H33B 109.5
H33A C33 H33B 109.5
P6 C33 H33C 109.5
H33A C33 H33C 109.5
H33B C33 H33C 109.5
C29 C32 H32A 109.5
C29 C32 H32B 109.5
H32A C32 H32B 109.5
C29 C32 H32C 109.5
H32A C32 H32C 109.5
H32B C32 H32C 109.5
C35 C34 C37 109.4(5)
C35 C34 C36 110.2(5)
C37 C34 C36 108.5(5)
C35 C34 P6 113.4(4)
C37 C34 P6 106.9(4)
C36 C34 P6 108.2(4)
C34 C35 H35A 109.5
C34 C35 H35B 109.5
H35A C35 H35B 109.5
C34 C35 H35C 109.5
H35A C35 H35C 109.5
H35B C35 H35C 109.5
C34 C36 H36A 109.5
C34 C36 H36B 109.5
H36A C36 H36B 109.5
C34 C36 H36C 109.5
H36A C36 H36C 109.5
H36B C36 H36C 109.5
C34 C37 H37A 109.5
C34 C37 H37B 109.5
H37A C37 H37B 109.5
C34 C37 H37C 109.5
H37A C37 H37C 109.5
H37B C37 H37C 109.5
C42 C41 P21 110.0(4)
C42 C41 H41A 109.7
P21 C41 H41A 109.7
C42 C41 H41B 109.7
P21 C41 H41B 109.7
H41A C41 H41B 108.2
C41 C42 P22 109.7(3)
C41 C42 H42A 109.7
P22 C42 H42A 109.7
C41 C42 H42B 109.7
P22 C42 H42B 109.7
H42A C42 H42B 108.2
P21 C43 H43A 109.5
P21 C43 H43B 109.5
H43A C43 H43B 109.5
P21 C43 H43C 109.5
H43A C43 H43C 109.5
H43B C43 H43C 109.5
C46 C44 C45 108.9(5)
C46 C44 C47 109.8(5)
C45 C44 C47 108.4(5)
C46 C44 P21 107.9(4)
C45 C44 P21 108.6(4)
C47 C44 P21 113.1(4)
C44 C45 H45A 109.5
C44 C45 H45B 109.5
H45A C45 H45B 109.5
C44 C45 H45C 109.5
H45A C45 H45C 109.5
H45B C45 H45C 109.5
C44 C46 H46A 109.5
C44 C46 H46B 109.5
H46A C46 H46B 109.5
C44 C46 H46C 109.5
H46A C46 H46C 109.5
H46B C46 H46C 109.5
C44 C47 H47A 109.5
C44 C47 H47B 109.5
H47A C47 H47B 109.5
C44 C47 H47C 109.5
H47A C47 H47C 109.5
H47B C47 H47C 109.5
P22 C48 H48A 109.5
P22 C48 H48B 109.5
H48A C48 H48B 109.5
P22 C48 H48C 109.5
H48A C48 H48C 109.5
H48B C48 H48C 109.5
C51 C49 C52 109.2(5)
C51 C49 C50 109.6(6)
C52 C49 C50 109.2(5)
C51 C49 P22 108.3(4)
C52 C49 P22 107.3(4)
C50 C49 P22 113.2(5)
C49 C50 H50A 109.5
C49 C50 H50B 109.5
H50A C50 H50B 109.5
C49 C50 H50C 109.5
H50A C50 H50C 109.5
H50B C50 H50C 109.5
C49 C51 H51A 109.5
C49 C51 H51B 109.5
H51A C51 H51B 109.5
C49 C51 H51C 109.5
H51A C51 H51C 109.5
H51B C51 H51C 109.5
C49 C52 H52A 109.5
C49 C52 H52B 109.5
H52A C52 H52B 109.5
C49 C52 H52C 109.5
H52A C52 H52C 109.5
H52B C52 H52C 109.5
C54 C53 P23 109.9(5)
C54 C53 H53A 109.7
P23 C53 H53A 109.7
C54 C53 H53B 109.7
P23 C53 H53B 109.7
H53A C53 H53B 108.2
C53 C54 P24 110.7(4)
C53 C54 H54A 109.5
P24 C54 H54A 109.5
C53 C54 H54B 109.5
P24 C54 H54B 109.5
H54A C54 H54B 108.1
P23 C55 H55A 109.5
P23 C55 H55B 109.5
H55A C55 H55B 109.5
P23 C55 H55C 109.5
H55A C55 H55C 109.5
H55B C55 H55C 109.5
C58 C56 C59 108.9(5)
C58 C56 C57 109.6(5)
C59 C56 C57 108.1(5)
C58 C56 P23 113.9(4)
C59 C56 P23 108.6(4)
C57 C56 P23 107.6(4)
C56 C57 H57A 109.5
C56 C57 H57B 109.5
H57A C57 H57B 109.5
C56 C57 H57C 109.5
H57A C57 H57C 109.5
H57B C57 H57C 109.5
C56 C58 H58A 109.5
C56 C58 H58B 109.5
H58A C58 H58B 109.5
C56 C58 H58C 109.5
H58A C58 H58C 109.5
H58B C58 H58C 109.5
C56 C59 H59A 109.5
C56 C59 H59B 109.5
H59A C59 H59B 109.5
C56 C59 H59C 109.5
H59A C59 H59C 109.5
H59B C59 H59C 109.5
P24 C60 H60A 109.5
P24 C60 H60B 109.5
H60A C60 H60B 109.5
P24 C60 H60C 109.5
H60A C60 H60C 109.5
H60B C60 H60C 109.5
C62 C61 C63 109.6(5)
C62 C61 C64 110.4(6)
C63 C61 C64 109.0(6)
C62 C61 P24 108.1(4)
C63 C61 P24 106.8(4)
C64 C61 P24 112.8(4)
C61 C62 H62A 109.5
C61 C62 H62B 109.5
H62A C62 H62B 109.5
C61 C62 H62C 109.5
H62A C62 H62C 109.5
H62B C62 H62C 109.5
C61 C63 H63A 109.5
C61 C63 H63B 109.5
H63A C63 H63B 109.5
C61 C63 H63C 109.5
H63A C63 H63C 109.5
H63B C63 H63C 109.5
C61 C64 H64A 109.5
C61 C64 H64B 109.5
H64A C64 H64B 109.5
C61 C64 H64C 109.5
H64A C64 H64C 109.5
H64B C64 H64C 109.5
C66 C65 P25 109.9(3)
C66 C65 H65A 109.7
P25 C65 H65A 109.7
C66 C65 H65B 109.7
P25 C65 H65B 109.7
H65A C65 H65B 108.2
C65 C66 P26 110.0(4)
C65 C66 H66A 109.7
P26 C66 H66A 109.7
C65 C66 H66B 109.7
P26 C66 H66B 109.7
H66A C66 H66B 108.2
P25 C67 H67A 109.5
P25 C67 H67B 109.5
H67A C67 H67B 109.5
P25 C67 H67C 109.5
H67A C67 H67C 109.5
H67B C67 H67C 109.5
C70 C68 C71 108.1(5)
C70 C68 C69 108.8(6)
C71 C68 C69 108.9(5)
C70 C68 P25 108.6(4)
C71 C68 P25 108.3(4)
C69 C68 P25 114.0(4)
C68 C69 H69A 109.5
C68 C69 H69B 109.5
H69A C69 H69B 109.5
C68 C69 H69C 109.5
H69A C69 H69C 109.5
H69B C69 H69C 109.5
C68 C70 H70A 109.5
C68 C70 H70B 109.5
H70A C70 H70B 109.5
C68 C70 H70C 109.5
H70A C70 H70C 109.5
H70B C70 H70C 109.5
C68 C71 H71A 109.5
C68 C71 H71B 109.5
H71A C71 H71B 109.5
C68 C71 H71C 109.5
H71A C71 H71C 109.5
H71B C71 H71C 109.5
P26 C72 H72A 109.5
P26 C72 H72B 109.5
H72A C72 H72B 109.5
P26 C72 H72C 109.5
H72A C72 H72C 109.5
H72B C72 H72C 109.5
C74 C73 C75 109.1(5)
C74 C73 C76 110.8(5)
C75 C73 C76 109.9(5)
C74 C73 P26 108.1(4)
C75 C73 P26 106.6(4)
C76 C73 P26 112.3(4)
C73 C74 H74A 109.5
C73 C74 H74B 109.5
H74A C74 H74B 109.5
C73 C74 H74C 109.5
H74A C74 H74C 109.5
H74B C74 H74C 109.5
C73 C75 H75A 109.5
C73 C75 H75B 109.5
H75A C75 H75B 109.5
C73 C75 H75C 109.5
H75A C75 H75C 109.5
H75B C75 H75C 109.5
C73 C76 H76A 109.5
C73 C76 H76B 109.5
H76A C76 H76B 109.5
C73 C76 H76C 109.5
H76A C76 H76C 109.5
H76B C76 H76C 109.5
F3' B1 F1 122.8(5)
F3' B1 F4 119.7(5)
F1 B1 F4 115.6(5)
F3' B1 F4' 114.6(4)
F1 B1 F4' 113.1(6)
F4 B1 F4' 18.3(5)
F3' B1 F1' 113.2(4)
F1 B1 F1' 15.9(5)
F4 B1 F1' 119.4(6)
F4' B1 F1' 111.6(4)
F3' B1 F2 61.7(5)
F1 B1 F2 111.1(5)
F4 B1 F2 110.4(4)
F4' B1 F2 125.1(5)
F1' B1 F2 119.6(6)
F3' B1 F3 43.3(4)
F1 B1 F3 107.6(4)
F4 B1 F3 106.5(4)
F4' B1 F3 91.1(5)
F1' B1 F3 92.0(5)
F2 B1 F3 105.0(4)
F3' B1 F2' 106.7(4)
F1 B1 F2' 89.4(5)
F4 B1 F2' 87.0(5)
F4' B1 F2' 105.1(4)
F1' B1 F2' 104.8(4)
F2 B1 F2' 45.0(5)
F3 B1 F2' 149.9(5)
F7' B2 F6 117.9(5)
F7' B2 F5 124.4(5)
F6 B2 F5 113.1(5)
F7' B2 F8 67.1(5)
F6 B2 F8 112.2(5)
F5 B2 F8 112.1(5)
F7' B2 F5' 113.2(4)
F6 B2 F5' 118.3(6)
F5 B2 F5' 14.2(5)
F8 B2 F5' 118.0(6)
F7' B2 F6' 112.3(4)
F6 B2 F6' 16.0(5)
F5 B2 F6' 110.5(6)
F8 B2 F6' 125.5(6)
F5' B2 F6' 111.6(4)
F7' B2 F8' 107.2(4)
F6 B2 F8' 89.8(5)
F5 B2 F8' 93.3(6)
F8 B2 F8' 40.4(5)
F5' B2 F8' 106.0(4)
F6' B2 F8' 105.8(4)
F7' B2 F7 38.4(4)
F6 B2 F7 106.9(4)
F5 B2 F7 106.6(4)
F8 B2 F7 105.3(4)
F5' B2 F7 92.4(5)
F6' B2 F7 93.4(5)
F8' B2 F7 145.6(5)

loop_
_geom_bond_atom_site_label_1
_geom_bond_atom_site_label_2
_geom_bond_distance
Rh1 O1 2.154(3)
Rh1 O2 2.157(3)
Rh1 P1 2.1763(13)
Rh1 P2 2.1806(16)
Rh1 Rh2 3.0736(11)
Rh1 Rh3 3.0780(10)
Rh2 O1 2.144(3)
Rh2 O2 2.161(3)
Rh2 P3 2.1767(16)
Rh2 P4 2.1806(15)
Rh2 Rh3 3.0839(9)
Rh3 O2 2.150(3)
Rh3 O1 2.150(3)
Rh3 P6 2.1823(14)
Rh3 P5 2.1836(15)
Rh4 O21 2.149(3)
Rh4 O22 2.152(3)
Rh4 P21 2.1781(13)
Rh4 P22 2.1817(16)
Rh4 Rh6 3.0704(9)
Rh4 Rh5 3.0798(12)
Rh5 O22 2.146(3)
Rh5 O21 2.158(3)
Rh5 P23 2.1824(16)
Rh5 P24 2.1824(15)
Rh5 Rh6 3.0798(9)
Rh6 O21 2.152(3)
Rh6 O22 2.153(3)
Rh6 P25 2.1767(14)
Rh6 P26 2.1798(14)
P1 C3 1.825(6)
P1 C1 1.837(6)
P1 C4 1.870(6)
P2 C8 1.824(6)
P2 C2 1.846(5)
P2 C9 1.866(6)
P3 C15 1.815(5)
P3 C13 1.845(6)
P3 C16 1.872(6)
P4 C20 1.816(6)
P4 C14 1.856(6)
P4 C22 1.870(6)
P5 C28 1.819(6)
P5 C26 1.838(5)
P5 C29 1.873(6)
P6 C33 1.823(5)
P6 C27 1.839(6)
P6 C34 1.873(6)
P21 C43 1.820(5)
P21 C41 1.831(6)
P21 C44 1.865(6)
P22 C48 1.823(6)
P22 C42 1.840(5)
P22 C49 1.869(6)
P23 C55 1.814(6)
P23 C53 1.840(7)
P23 C56 1.871(6)
P24 C60 1.816(7)
P24 C54 1.835(7)
P24 C61 1.887(6)
P25 C67 1.823(5)
P25 C65 1.845(5)
P25 C68 1.868(5)
P26 C72 1.823(5)
P26 C66 1.839(6)
P26 C73 1.884(5)
C1 C2 1.538(8)
C1 H1A 0.9900
C1 H1B 0.9900
C2 H2A 0.9900
C2 H2B 0.9900
C3 H3A 0.9800
C3 H3B 0.9800
C3 H3C 0.9800
C4 C5 1.511(8)
C4 C7 1.530(7)
C4 C6 1.536(8)
C5 H5A 0.9800
C5 H5B 0.9800
C5 H5C 0.9800
C6 H6A 0.9800
C6 H6B 0.9800
C6 H6C 0.9800
C7 H7A 0.9800
C7 H7B 0.9800
C7 H7C 0.9800
C8 H8A 0.9800
C8 H8B 0.9800
C8 H8C 0.9800
C9 C11 1.529(9)
C9 C12 1.541(7)
C9 C10 1.546(8)
C10 H10A 0.9800
C10 H10B 0.9800
C10 H10C 0.9800
C11 H11A 0.9800
C11 H11B 0.9800
C11 H11C 0.9800
C12 H12A 0.9800
C12 H12B 0.9800
C12 H12C 0.9800
C13 C14 1.521(8)
C13 H13A 0.9900
C13 H13B 0.9900
C14 H14A 0.9900
C14 H14B 0.9900
C15 H15A 0.9800
C15 H15B 0.9800
C15 H15C 0.9800
C16 C19 1.525(9)
C16 C18 1.535(9)
C16 C17 1.542(9)
C17 H17A 0.9800
C17 H17B 0.9800
C17 H17C 0.9800
C18 H18A 0.9800
C18 H18B 0.9800
C18 H18C 0.9800
C19 H19A 0.9800
C19 H19B 0.9800
C19 H19C 0.9800
C20 H20A 0.9800
C20 H20B 0.9800
C20 H20C 0.9800
C22 C24 1.521(9)
C22 C23 1.541(9)
C22 C25 1.546(9)
C23 H23A 0.9800
C23 H23B 0.9800
C23 H23C 0.9800
C24 H24A 0.9800
C24 H24B 0.9800
C24 H24C 0.9800
C25 H25A 0.9800
C25 H25B 0.9800
C25 H25C 0.9800
C26 C27 1.523(8)
C26 H26A 0.9900
C26 H26B 0.9900
C27 H27A 0.9900
C27 H27B 0.9900
C28 H28A 0.9800
C28 H28B 0.9800
C28 H28C 0.9800
C29 C31 1.514(9)
C29 C32 1.532(8)
C29 C30 1.538(8)
C30 H30A 0.9800
C30 H30B 0.9800
C30 H30C 0.9800
C31 H31A 0.9800
C31 H31B 0.9800
C31 H31C 0.9800
C33 H33A 0.9800
C33 H33B 0.9800
C33 H33C 0.9800
C32 H32A 0.9800
C32 H32B 0.9800
C32 H32C 0.9800
C34 C35 1.520(7)
C34 C37 1.536(8)
C34 C36 1.545(8)
C35 H35A 0.9800
C35 H35B 0.9800
C35 H35C 0.9800
C36 H36A 0.9800
C36 H36B 0.9800
C36 H36C 0.9800
C37 H37A 0.9800
C37 H37B 0.9800
C37 H37C 0.9800
C41 C42 1.534(8)
C41 H41A 0.9900
C41 H41B 0.9900
C42 H42A 0.9900
C42 H42B 0.9900
C43 H43A 0.9800
C43 H43B 0.9800
C43 H43C 0.9800
C44 C46 1.514(8)
C44 C45 1.534(8)
C44 C47 1.538(7)
C45 H45A 0.9800
C45 H45B 0.9800
C45 H45C 0.9800
C46 H46A 0.9800
C46 H46B 0.9800
C46 H46C 0.9800
C47 H47A 0.9800
C47 H47B 0.9800
C47 H47C 0.9800
C48 H48A 0.9800
C48 H48B 0.9800
C48 H48C 0.9800
C49 C51 1.518(9)
C49 C52 1.528(8)
C49 C50 1.539(7)
C50 H50A 0.9800
C50 H50B 0.9800
C50 H50C 0.9800
C51 H51A 0.9800
C51 H51B 0.9800
C51 H51C 0.9800
C52 H52A 0.9800
C52 H52B 0.9800
C52 H52C 0.9800
C53 C54 1.527(10)
C53 H53A 0.9900
C53 H53B 0.9900
C54 H54A 0.9900
C54 H54B 0.9900
C55 H55A 0.9800
C55 H55B 0.9800
C55 H55C 0.9800
C56 C58 1.515(8)
C56 C59 1.518(8)
C56 C57 1.522(9)
C57 H57A 0.9800
C57 H57B 0.9800
C57 H57C 0.9800
C58 H58A 0.9800
C58 H58B 0.9800
C58 H58C 0.9800
C59 H59A 0.9800
C59 H59B 0.9800
C59 H59C 0.9800
C60 H60A 0.9800
C60 H60B 0.9800
C60 H60C 0.9800
C61 C62 1.507(9)
C61 C63 1.512(9)
C61 C64 1.525(8)
C62 H62A 0.9800
C62 H62B 0.9800
C62 H62C 0.9800
C63 H63A 0.9800
C63 H63B 0.9800
C63 H63C 0.9800
C64 H64A 0.9800
C64 H64B 0.9800
C64 H64C 0.9800
C65 C66 1.534(7)
C65 H65A 0.9900
C65 H65B 0.9900
C66 H66A 0.9900
C66 H66B 0.9900
C67 H67A 0.9800
C67 H67B 0.9800
C67 H67C 0.9800
C68 C70 1.517(9)
C68 C71 1.523(8)
C68 C69 1.532(8)
C69 H69A 0.9800
C69 H69B 0.9800
C69 H69C 0.9800
C70 H70A 0.9800
C70 H70B 0.9800
C70 H70C 0.9800
C71 H71A 0.9800
C71 H71B 0.9800
C71 H71C 0.9800
C72 H72A 0.9800
C72 H72B 0.9800
C72 H72C 0.9800
C73 C74 1.518(8)
C73 C75 1.530(8)
C73 C76 1.545(7)
C74 H74A 0.9800
C74 H74B 0.9800
C74 H74C 0.9800
C75 H75A 0.9800
C75 H75B 0.9800
C75 H75C 0.9800
C76 H76A 0.9800
C76 H76B 0.9800
C76 H76C 0.9800
B1 F3' 1.314(5)
B1 F1 1.335(5)
B1 F4 1.339(5)
B1 F4' 1.359(5)
B1 F1' 1.363(5)
B1 F2 1.373(6)
B1 F3 1.427(6)
B1 F2' 1.447(5)
B2 F7' 1.320(5)
B2 F6 1.343(5)
B2 F5 1.348(5)
B2 F8 1.352(6)
B2 F5' 1.358(5)
B2 F6' 1.365(5)
B2 F8' 1.431(5)
B2 F7 1.433(6)

loop_
_geom_torsion_atom_site_label_1
_geom_torsion_atom_site_label_2
_geom_torsion_atom_site_label_3
_geom_torsion_atom_site_label_4
_geom_torsion
O2 Rh1 Rh2 O1 -107.18(17)
P1 Rh1 Rh2 O1 75.25(13)
P2 Rh1 Rh2 O1 -163.52(13)
Rh3 Rh1 Rh2 O1 -53.58(12)
O1 Rh1 Rh2 O2 107.18(17)
P1 Rh1 Rh2 O2 -177.57(13)
P2 Rh1 Rh2 O2 -56.34(14)
Rh3 Rh1 Rh2 O2 53.60(12)
O1 Rh1 Rh2 P3 -54.38(13)
O2 Rh1 Rh2 P3 -161.57(13)
P1 Rh1 Rh2 P3 20.87(8)
P2 Rh1 Rh2 P3 142.10(8)
Rh3 Rh1 Rh2 P3 -107.97(6)
O1 Rh1 Rh2 P4 -179.30(13)
O2 Rh1 Rh2 P4 73.52(13)
P1 Rh1 Rh2 P4 -104.05(7)
P2 Rh1 Rh2 P4 17.18(8)
Rh3 Rh1 Rh2 P4 127.12(5)
O1 Rh1 Rh2 Rh3 53.58(12)
O2 Rh1 Rh2 Rh3 -53.60(12)
P1 Rh1 Rh2 Rh3 128.83(5)
P2 Rh1 Rh2 Rh3 -109.94(6)
O1 Rh1 Rh3 O2 -107.58(18)
P1 Rh1 Rh3 O2 -161.66(14)
P2 Rh1 Rh3 O2 73.63(13)
Rh2 Rh1 Rh3 O2 -54.13(13)
O2 Rh1 Rh3 O1 107.58(18)
P1 Rh1 Rh3 O1 -54.09(14)
P2 Rh1 Rh3 O1 -178.79(13)
Rh2 Rh1 Rh3 O1 53.45(13)
O1 Rh1 Rh3 P6 -163.77(14)
O2 Rh1 Rh3 P6 -56.19(14)
P1 Rh1 Rh3 P6 142.14(8)
P2 Rh1 Rh3 P6 17.44(8)
Rh2 Rh1 Rh3 P6 -110.32(6)
O1 Rh1 Rh3 P5 74.66(14)
O2 Rh1 Rh3 P5 -177.76(13)
P1 Rh1 Rh3 P5 20.58(8)
P2 Rh1 Rh3 P5 -104.13(7)
Rh2 Rh1 Rh3 P5 128.11(6)
O1 Rh1 Rh3 Rh2 -53.45(13)
O2 Rh1 Rh3 Rh2 54.13(13)
P1 Rh1 Rh3 Rh2 -107.54(7)
P2 Rh1 Rh3 Rh2 127.76(5)
O1 Rh2 Rh3 O2 108.10(16)
P3 Rh2 Rh3 O2 -177.85(12)
P4 Rh2 Rh3 O2 -56.43(13)
Rh1 Rh2 Rh3 O2 54.10(11)
O2 Rh2 Rh3 O1 -108.10(17)
P3 Rh2 Rh3 O1 74.05(13)
P4 Rh2 Rh3 O1 -164.53(13)
Rh1 Rh2 Rh3 O1 -54.00(12)
O1 Rh2 Rh3 P6 -179.44(13)
O2 Rh2 Rh3 P6 72.46(12)
P3 Rh2 Rh3 P6 -105.38(7)
P4 Rh2 Rh3 P6 16.03(7)
Rh1 Rh2 Rh3 P6 126.56(5)
O1 Rh2 Rh3 P5 -54.51(13)
O2 Rh2 Rh3 P5 -162.61(12)
P3 Rh2 Rh3 P5 19.54(7)
P4 Rh2 Rh3 P5 140.96(8)
Rh1 Rh2 Rh3 P5 -108.51(6)
O1 Rh2 Rh3 Rh1 54.00(12)
O2 Rh2 Rh3 Rh1 -54.10(11)
P3 Rh2 Rh3 Rh1 128.05(5)
P4 Rh2 Rh3 Rh1 -110.53(6)
O21 Rh4 Rh5 O22 107.86(17)
P21 Rh4 Rh5 O22 -179.29(13)
P22 Rh4 Rh5 O22 -57.25(13)
Rh6 Rh4 Rh5 O22 53.94(12)
O22 Rh4 Rh5 O21 -107.86(17)
P21 Rh4 Rh5 O21 72.86(13)
P22 Rh4 Rh5 O21 -165.10(13)
Rh6 Rh4 Rh5 O21 -53.92(12)
O21 Rh4 Rh5 P23 -54.48(13)
O22 Rh4 Rh5 P23 -162.33(13)
P21 Rh4 Rh5 P23 18.38(8)
P22 Rh4 Rh5 P23 140.42(8)
Rh6 Rh4 Rh5 P23 -108.39(7)
O21 Rh4 Rh5 P24 -179.33(13)
O22 Rh4 Rh5 P24 72.82(13)
P21 Rh4 Rh5 P24 -106.47(7)
P22 Rh4 Rh5 P24 15.57(8)
Rh6 Rh4 Rh5 P24 126.76(6)
O21 Rh4 Rh5 Rh6 53.92(12)
O22 Rh4 Rh5 Rh6 -53.94(12)
P21 Rh4 Rh5 Rh6 126.77(5)
P22 Rh4 Rh5 Rh6 -111.19(6)
O22 Rh4 Rh6 O21 107.30(18)
P21 Rh4 Rh6 O21 -54.33(14)
P22 Rh4 Rh6 O21 -178.20(13)
Rh5 Rh4 Rh6 O21 53.88(12)
O21 Rh4 Rh6 O22 -107.30(18)
P21 Rh4 Rh6 O22 -161.63(14)
P22 Rh4 Rh6 O22 74.50(14)
Rh5 Rh4 Rh6 O22 -53.42(13)
O21 Rh4 Rh6 P25 74.02(13)
O22 Rh4 Rh6 P25 -178.67(13)
P21 Rh4 Rh6 P25 19.70(7)
P22 Rh4 Rh6 P25 -104.17(7)
Rh5 Rh4 Rh6 P25 127.90(5)
O21 Rh4 Rh6 P26 -163.75(13)
O22 Rh4 Rh6 P26 -56.45(14)
P21 Rh4 Rh6 P26 141.92(8)
P22 Rh4 Rh6 P26 18.05(8)
Rh5 Rh4 Rh6 P26 -109.87(6)
O21 Rh4 Rh6 Rh5 -53.88(12)
O22 Rh4 Rh6 Rh5 53.42(13)
P21 Rh4 Rh6 Rh5 -108.21(6)
P22 Rh4 Rh6 Rh5 127.92(5)
O22 Rh5 Rh6 O21 -107.72(16)
P23 Rh5 Rh6 O21 74.11(13)
P24 Rh5 Rh6 O21 -163.68(13)
Rh4 Rh5 Rh6 O21 -53.81(12)
O21 Rh5 Rh6 O22 107.72(16)
P23 Rh5 Rh6 O22 -178.17(12)
P24 Rh5 Rh6 O22 -55.95(13)
Rh4 Rh5 Rh6 O22 53.91(11)
O22 Rh5 Rh6 P25 -162.68(12)
O21 Rh5 Rh6 P25 -54.96(13)
P23 Rh5 Rh6 P25 19.15(7)
P24 Rh5 Rh6 P25 141.37(8)
Rh4 Rh5 Rh6 P25 -108.77(6)
O22 Rh5 Rh6 P26 73.37(12)
O21 Rh5 Rh6 P26 -178.91(12)
P23 Rh5 Rh6 P26 -104.79(7)
P24 Rh5 Rh6 P26 17.42(8)
Rh4 Rh5 Rh6 P26 127.28(5)
O22 Rh5 Rh6 Rh4 -53.91(11)
O21 Rh5 Rh6 Rh4 53.81(12)
P23 Rh5 Rh6 Rh4 127.93(5)
P24 Rh5 Rh6 Rh4 -109.86(7)
O1 Rh1 P1 C3 -45.4(3)
O2 Rh1 P1 C3 -97.2(5)
P2 Rh1 P1 C3 127.2(3)
Rh2 Rh1 P1 C3 -89.4(3)
Rh3 Rh1 P1 C3 -9.8(3)
O1 Rh1 P1 C1 -164.0(3)
O2 Rh1 P1 C1 144.2(5)
P2 Rh1 P1 C1 8.6(2)
Rh2 Rh1 P1 C1 152.0(2)
Rh3 Rh1 P1 C1 -128.4(2)
O1 Rh1 P1 C4 77.1(2)
O2 Rh1 P1 C4 25.3(5)
P2 Rh1 P1 C4 -110.27(19)
Rh2 Rh1 P1 C4 33.11(19)
Rh3 Rh1 P1 C4 112.71(19)
O1 Rh1 P2 C8 -93.0(5)
O2 Rh1 P2 C8 -45.1(3)
P1 Rh1 P2 C8 125.8(3)
Rh2 Rh1 P2 C8 -8.0(3)
Rh3 Rh1 P2 C8 -88.7(3)
O1 Rh1 P2 C2 149.9(5)
O2 Rh1 P2 C2 -162.2(2)
P1 Rh1 P2 C2 8.7(2)
Rh2 Rh1 P2 C2 -125.1(2)
Rh3 Rh1 P2 C2 154.2(2)
O1 Rh1 P2 C9 30.1(5)
O2 Rh1 P2 C9 78.0(2)
P1 Rh1 P2 C9 -111.1(2)
Rh2 Rh1 P2 C9 115.1(2)
Rh3 Rh1 P2 C9 34.3(2)
O1 Rh2 P3 C15 -45.7(3)
O2 Rh2 P3 C15 -96.0(5)
P4 Rh2 P3 C15 127.6(3)
Rh1 Rh2 P3 C15 -9.8(3)
Rh3 Rh2 P3 C15 -89.2(3)
O1 Rh2 P3 C13 -165.3(2)
O2 Rh2 P3 C13 144.4(4)
P4 Rh2 P3 C13 8.0(2)
Rh1 Rh2 P3 C13 -129.5(2)
Rh3 Rh2 P3 C13 151.2(2)
O1 Rh2 P3 C16 76.6(2)
O2 Rh2 P3 C16 26.3(5)
P4 Rh2 P3 C16 -110.1(2)
Rh1 Rh2 P3 C16 112.5(2)
Rh3 Rh2 P3 C16 33.1(2)
O1 Rh2 P4 C20 -90.3(6)
O2 Rh2 P4 C20 -43.8(3)
P3 Rh2 P4 C20 127.1(3)
Rh1 Rh2 P4 C20 -87.7(3)
Rh3 Rh2 P4 C20 -7.0(3)
O1 Rh2 P4 C14 151.3(5)
O2 Rh2 P4 C14 -162.2(2)
P3 Rh2 P4 C14 8.8(2)
Rh1 Rh2 P4 C14 153.9(2)
Rh3 Rh2 P4 C14 -125.4(2)
O1 Rh2 P4 C22 31.8(6)
O2 Rh2 P4 C22 78.3(2)
P3 Rh2 P4 C22 -110.8(2)
Rh1 Rh2 P4 C22 34.4(2)
Rh3 Rh2 P4 C22 115.1(2)
O2 Rh3 P5 C28 -99.0(5)
O1 Rh3 P5 C28 -47.5(3)
P6 Rh3 P5 C28 125.6(3)
Rh1 Rh3 P5 C28 -91.5(3)
Rh2 Rh3 P5 C28 -11.8(3)
O2 Rh3 P5 C26 142.7(5)
O1 Rh3 P5 C26 -165.7(2)
P6 Rh3 P5 C26 7.3(2)
Rh1 Rh3 P5 C26 150.2(2)
Rh2 Rh3 P5 C26 -130.1(2)
O2 Rh3 P5 C29 23.7(5)
O1 Rh3 P5 C29 75.3(2)
P6 Rh3 P5 C29 -111.7(2)
Rh1 Rh3 P5 C29 31.2(2)
Rh2 Rh3 P5 C29 110.9(2)
O2 Rh3 P6 C33 -43.3(3)
O1 Rh3 P6 C33 -88.7(5)
P5 Rh3 P6 C33 128.0(2)
Rh1 Rh3 P6 C33 -6.6(3)
Rh2 Rh3 P6 C33 -86.7(2)
O2 Rh3 P6 C27 -161.5(2)
O1 Rh3 P6 C27 153.2(5)
P5 Rh3 P6 C27 9.8(2)
Rh1 Rh3 P6 C27 -124.7(2)
Rh2 Rh3 P6 C27 155.2(2)
O2 Rh3 P6 C34 79.0(2)
O1 Rh3 P6 C34 33.6(5)
P5 Rh3 P6 C34 -109.7(2)
Rh1 Rh3 P6 C34 115.7(2)
Rh2 Rh3 P6 C34 35.6(2)
O21 Rh4 P21 C43 -44.8(3)
O22 Rh4 P21 C43 -90.3(5)
P22 Rh4 P21 C43 127.9(2)
Rh6 Rh4 P21 C43 -9.2(3)
Rh5 Rh4 P21 C43 -88.1(2)
O21 Rh4 P21 C41 -163.8(3)
O22 Rh4 P21 C41 150.7(5)
P22 Rh4 P21 C41 8.9(2)
Rh6 Rh4 P21 C41 -128.2(2)
Rh5 Rh4 P21 C41 152.9(2)
O21 Rh4 P21 C44 76.4(2)
O22 Rh4 P21 C44 30.9(5)
P22 Rh4 P21 C44 -110.86(18)
Rh6 Rh4 P21 C44 112.04(18)
Rh5 Rh4 P21 C44 33.12(18)
O21 Rh4 P22 C48 -97.2(6)
O22 Rh4 P22 C48 -45.8(3)
P21 Rh4 P22 C48 126.0(3)
Rh6 Rh4 P22 C48 -90.1(3)
Rh5 Rh4 P22 C48 -8.4(3)
O21 Rh4 P22 C42 145.1(5)
O22 Rh4 P22 C42 -163.5(2)
P21 Rh4 P22 C42 8.3(2)
Rh6 Rh4 P22 C42 152.2(2)
Rh5 Rh4 P22 C42 -126.2(2)
O21 Rh4 P22 C49 25.8(6)
O22 Rh4 P22 C49 77.2(2)
P21 Rh4 P22 C49 -111.0(2)
Rh6 Rh4 P22 C49 32.8(2)
Rh5 Rh4 P22 C49 114.5(2)
O22 Rh5 P23 C55 -97.6(5)
O21 Rh5 P23 C55 -47.9(3)
P24 Rh5 P23 C55 125.1(3)
Rh4 Rh5 P23 C55 -12.1(3)
Rh6 Rh5 P23 C55 -91.6(3)
O22 Rh5 P23 C53 144.1(5)
O21 Rh5 P23 C53 -166.1(3)
P24 Rh5 P23 C53 6.8(3)
Rh4 Rh5 P23 C53 -130.4(3)
Rh6 Rh5 P23 C53 150.2(3)
O22 Rh5 P23 C56 24.9(5)
O21 Rh5 P23 C56 74.7(2)
P24 Rh5 P23 C56 -112.4(2)
Rh4 Rh5 P23 C56 110.4(2)
Rh6 Rh5 P23 C56 30.9(2)
O22 Rh5 P24 C60 -43.7(3)
O21 Rh5 P24 C60 -89.5(6)
P23 Rh5 P24 C60 127.7(3)
Rh4 Rh5 P24 C60 -87.1(3)
Rh6 Rh5 P24 C60 -7.2(3)
O22 Rh5 P24 C54 -161.6(3)
O21 Rh5 P24 C54 152.6(5)
P23 Rh5 P24 C54 9.8(3)
Rh4 Rh5 P24 C54 155.0(3)
Rh6 Rh5 P24 C54 -125.1(3)
O22 Rh5 P24 C61 79.1(2)
O21 Rh5 P24 C61 33.4(5)
P23 Rh5 P24 C61 -109.5(2)
Rh4 Rh5 P24 C61 35.7(2)
Rh6 Rh5 P24 C61 115.6(2)
O21 Rh6 P25 C67 -46.4(2)
O22 Rh6 P25 C67 -94.7(5)
P26 Rh6 P25 C67 126.2(2)
Rh4 Rh6 P25 C67 -90.2(2)
Rh5 Rh6 P25 C67 -10.3(2)
O21 Rh6 P25 C65 -165.4(2)
O22 Rh6 P25 C65 146.4(5)
P26 Rh6 P25 C65 7.3(2)
Rh4 Rh6 P25 C65 150.9(2)
Rh5 Rh6 P25 C65 -129.2(2)
O21 Rh6 P25 C68 75.4(2)
O22 Rh6 P25 C68 27.1(5)
P26 Rh6 P25 C68 -112.0(2)
Rh4 Rh6 P25 C68 31.6(2)
Rh5 Rh6 P25 C68 111.5(2)
O21 Rh6 P26 C72 -91.9(5)
O22 Rh6 P26 C72 -44.6(3)
P25 Rh6 P26 C72 127.4(2)
Rh4 Rh6 P26 C72 -7.6(2)
Rh5 Rh6 P26 C72 -88.0(2)
O21 Rh6 P26 C66 150.3(5)
O22 Rh6 P26 C66 -162.4(2)
P25 Rh6 P26 C66 9.5(2)
Rh4 Rh6 P26 C66 -125.5(2)
Rh5 Rh6 P26 C66 154.2(2)
O21 Rh6 P26 C73 31.2(5)
O22 Rh6 P26 C73 78.5(2)
P25 Rh6 P26 C73 -109.6(2)
Rh4 Rh6 P26 C73 115.45(19)
Rh5 Rh6 P26 C73 35.1(2)
O2 Rh2 O1 Rh3 45.33(11)
P3 Rh2 O1 Rh3 -124.09(9)
P4 Rh2 O1 Rh3 94.4(5)
Rh1 Rh2 O1 Rh3 91.33(13)
O2 Rh2 O1 Rh1 -46.00(11)
P3 Rh2 O1 Rh1 144.58(8)
P4 Rh2 O1 Rh1 3.1(6)
Rh3 Rh2 O1 Rh1 -91.33(13)
O2 Rh3 O1 Rh2 -45.60(11)
P6 Rh3 O1 Rh2 2.4(5)
P5 Rh3 O1 Rh2 144.55(8)
Rh1 Rh3 O1 Rh2 -91.35(12)
O2 Rh3 O1 Rh1 45.75(12)
P6 Rh3 O1 Rh1 93.7(5)
P5 Rh3 O1 Rh1 -124.10(9)
Rh2 Rh3 O1 Rh1 91.35(12)
O2 Rh1 O1 Rh2 46.18(12)
P1 Rh1 O1 Rh2 -123.13(9)
P2 Rh1 O1 Rh2 96.9(5)
Rh3 Rh1 O1 Rh2 91.83(12)
O2 Rh1 O1 Rh3 -45.65(12)
P1 Rh1 O1 Rh3 145.04(8)
P2 Rh1 O1 Rh3 5.0(5)
Rh2 Rh1 O1 Rh3 -91.83(12)
O1 Rh3 O2 Rh1 -45.69(12)
P6 Rh3 O2 Rh1 142.98(8)
P5 Rh3 O2 Rh1 8.9(5)
Rh2 Rh3 O2 Rh1 -90.79(12)
O1 Rh3 O2 Rh2 45.11(11)
P6 Rh3 O2 Rh2 -126.23(8)
P5 Rh3 O2 Rh2 99.7(4)
Rh1 Rh3 O2 Rh2 90.79(12)
O1 Rh1 O2 Rh3 45.66(12)
P1 Rh1 O2 Rh3 100.7(4)
P2 Rh1 O2 Rh3 -125.24(9)
Rh2 Rh1 O2 Rh3 91.34(12)
O1 Rh1 O2 Rh2 -45.68(12)
P1 Rh1 O2 Rh2 9.3(5)
P2 Rh1 O2 Rh2 143.42(8)
Rh3 Rh1 O2 Rh2 -91.34(12)
O1 Rh2 O2 Rh3 -45.32(11)
P3 Rh2 O2 Rh3 8.1(5)
P4 Rh2 O2 Rh3 143.07(8)
Rh1 Rh2 O2 Rh3 -91.25(12)
O1 Rh2 O2 Rh1 45.93(11)
P3 Rh2 O2 Rh1 99.4(4)
P4 Rh2 O2 Rh1 -125.69(9)
Rh3 Rh2 O2 Rh1 91.25(12)
O22 Rh4 O21 Rh6 -45.91(12)
P21 Rh4 O21 Rh6 143.95(8)
P22 Rh4 O21 Rh6 8.2(6)
Rh5 Rh4 O21 Rh6 -91.25(11)
O22 Rh4 O21 Rh5 45.34(12)
P21 Rh4 O21 Rh5 -124.81(8)
P22 Rh4 O21 Rh5 99.5(5)
Rh6 Rh4 O21 Rh5 91.25(11)
O22 Rh6 O21 Rh4 45.91(12)
P25 Rh6 O21 Rh4 -124.49(9)
P26 Rh6 O21 Rh4 95.9(4)
Rh5 Rh6 O21 Rh4 91.32(12)
O22 Rh6 O21 Rh5 -45.41(11)
P25 Rh6 O21 Rh5 144.19(8)
P26 Rh6 O21 Rh5 4.6(5)
Rh4 Rh6 O21 Rh5 -91.32(12)
O22 Rh5 O21 Rh4 -45.53(11)
P23 Rh5 O21 Rh4 144.51(8)
P24 Rh5 O21 Rh4 2.8(5)
Rh6 Rh5 O21 Rh4 -91.12(12)
O22 Rh5 O21 Rh6 45.59(11)
P23 Rh5 O21 Rh6 -124.37(9)
P24 Rh5 O21 Rh6 93.9(5)
Rh4 Rh5 O21 Rh6 91.12(12)
O21 Rh5 O22 Rh4 45.46(11)
P23 Rh5 O22 Rh4 98.3(4)
P24 Rh5 O22 Rh4 -125.78(9)
Rh6 Rh5 O22 Rh4 91.04(12)
O21 Rh5 O22 Rh6 -45.58(11)
P23 Rh5 O22 Rh6 7.2(5)
P24 Rh5 O22 Rh6 143.18(8)
Rh4 Rh5 O22 Rh6 -91.04(12)
O21 Rh4 O22 Rh5 -45.67(12)
P21 Rh4 O22 Rh5 2.7(5)
P22 Rh4 O22 Rh5 143.01(8)
Rh6 Rh4 O22 Rh5 -91.56(12)
O21 Rh4 O22 Rh6 45.88(12)
P21 Rh4 O22 Rh6 94.2(4)
P22 Rh4 O22 Rh6 -125.43(9)
Rh5 Rh4 O22 Rh6 91.56(12)
O21 Rh6 O22 Rh5 45.75(11)
P25 Rh6 O22 Rh5 96.9(5)
P26 Rh6 O22 Rh5 -125.32(8)
Rh4 Rh6 O22 Rh5 91.58(12)
O21 Rh6 O22 Rh4 -45.83(12)
P25 Rh6 O22 Rh4 5.3(5)
P26 Rh6 O22 Rh4 143.10(8)
Rh5 Rh6 O22 Rh4 -91.58(12)
C3 P1 C1 C2 -156.5(4)
C4 P1 C1 C2 96.6(4)
Rh1 P1 C1 C2 -27.4(5)
P1 C1 C2 P2 32.8(5)
C8 P2 C2 C1 -154.4(4)
C9 P2 C2 C1 98.0(4)
Rh1 P2 C2 C1 -27.4(5)
C3 P1 C4 C5 -166.3(4)
C1 P1 C4 C5 -61.3(4)
Rh1 P1 C4 C5 62.5(4)
C3 P1 C4 C7 -44.1(5)
C1 P1 C4 C7 60.9(5)
Rh1 P1 C4 C7 -175.3(3)
C3 P1 C4 C6 76.5(4)
C1 P1 C4 C6 -178.6(4)
Rh1 P1 C4 C6 -54.8(4)
C8 P2 C9 C11 -165.5(4)
C2 P2 C9 C11 -60.3(4)
Rh1 P2 C9 C11 64.0(4)
C8 P2 C9 C12 77.8(4)
C2 P2 C9 C12 -177.0(4)
Rh1 P2 C9 C12 -52.7(4)
C8 P2 C9 C10 -43.9(5)
C2 P2 C9 C10 61.3(5)
Rh1 P2 C9 C10 -174.4(4)
C15 P3 C13 C14 -156.9(4)
C16 P3 C13 C14 95.6(5)
Rh2 P3 C13 C14 -26.7(5)
P3 C13 C14 P4 32.2(5)
C20 P4 C14 C13 -154.8(4)
C22 P4 C14 C13 97.6(5)
Rh2 P4 C14 C13 -27.0(5)
C15 P3 C16 C19 70.9(5)
C13 P3 C16 C19 176.7(4)
Rh2 P3 C16 C19 -60.5(5)
C15 P3 C16 C18 -171.3(4)
C13 P3 C16 C18 -65.6(5)
Rh2 P3 C16 C18 57.2(5)
C15 P3 C16 C17 -50.6(6)
C13 P3 C16 C17 55.1(6)
Rh2 P3 C16 C17 177.9(5)
C20 P4 C22 C24 76.0(5)
C14 P4 C22 C24 -177.9(4)
Rh2 P4 C22 C24 -53.9(5)
C20 P4 C22 C23 -166.3(4)
C14 P4 C22 C23 -60.2(5)
Rh2 P4 C22 C23 63.7(5)
C20 P4 C22 C25 -45.6(6)
C14 P4 C22 C25 60.6(6)
Rh2 P4 C22 C25 -175.5(5)
C28 P5 C26 C27 -155.3(5)
C29 P5 C26 C27 97.3(5)
Rh3 P5 C26 C27 -26.4(5)
P5 C26 C27 P6 33.0(5)
C33 P6 C27 C26 -156.2(4)
C34 P6 C27 C26 97.3(4)
Rh3 P6 C27 C26 -28.3(5)
C28 P5 C29 C31 -164.6(4)
C26 P5 C29 C31 -59.2(5)
Rh3 P5 C29 C31 64.0(4)
C28 P5 C29 C32 77.4(5)
C26 P5 C29 C32 -177.3(4)
Rh3 P5 C29 C32 -54.0(4)
C28 P5 C29 C30 -43.2(5)
C26 P5 C29 C30 62.2(5)
Rh3 P5 C29 C30 -174.6(4)
C33 P6 C34 C35 -44.6(5)
C27 P6 C34 C35 61.0(5)
Rh3 P6 C34 C35 -175.1(4)
C33 P6 C34 C37 76.1(4)
C27 P6 C34 C37 -178.4(4)
Rh3 P6 C34 C37 -54.4(4)
C33 P6 C34 C36 -167.2(4)
C27 P6 C34 C36 -61.7(5)
Rh3 P6 C34 C36 62.3(4)
C43 P21 C41 C42 -156.6(4)
C44 P21 C41 C42 96.5(4)
Rh4 P21 C41 C42 -27.5(5)
P21 C41 C42 P22 32.7(6)
C48 P22 C42 C41 -154.8(5)
C49 P22 C42 C41 98.0(5)
Rh4 P22 C42 C41 -26.9(5)
C43 P21 C44 C46 73.3(4)
C41 P21 C44 C46 179.2(4)
Rh4 P21 C44 C46 -56.9(4)
C43 P21 C44 C45 -168.8(4)
C41 P21 C44 C45 -62.9(4)
Rh4 P21 C44 C45 61.0(4)
C43 P21 C44 C47 -48.4(5)
C41 P21 C44 C47 57.5(5)
Rh4 P21 C44 C47 -178.6(4)
C48 P22 C49 C51 -166.7(4)
C42 P22 C49 C51 -61.4(4)
Rh4 P22 C49 C51 62.4(4)
C48 P22 C49 C52 75.6(4)
C42 P22 C49 C52 -179.2(4)
Rh4 P22 C49 C52 -55.3(4)
C48 P22 C49 C50 -44.9(5)
C42 P22 C49 C50 60.4(5)
Rh4 P22 C49 C50 -175.8(4)
C55 P23 C53 C54 -154.2(5)
C56 P23 C53 C54 98.9(5)
Rh5 P23 C53 C54 -25.2(5)
P23 C53 C54 P24 32.1(6)
C60 P24 C54 C53 -156.1(5)
C61 P24 C54 C53 96.6(5)
Rh5 P24 C54 C53 -27.9(6)
C55 P23 C56 C58 -48.8(6)
C53 P23 C56 C58 56.3(5)
Rh5 P23 C56 C58 179.9(4)
C55 P23 C56 C59 -170.3(5)
C53 P23 C56 C59 -65.2(5)
Rh5 P23 C56 C59 58.4(5)
C55 P23 C56 C57 72.9(5)
C53 P23 C56 C57 178.0(4)
Rh5 P23 C56 C57 -58.4(4)
C60 P24 C61 C62 -166.6(5)
C54 P24 C61 C62 -61.0(5)
Rh5 P24 C61 C62 62.3(5)
C60 P24 C61 C63 75.5(5)
C54 P24 C61 C63 -178.9(4)
Rh5 P24 C61 C63 -55.6(4)
C60 P24 C61 C64 -44.2(6)
C54 P24 C61 C64 61.4(6)
Rh5 P24 C61 C64 -175.4(5)
C67 P25 C65 C66 -154.5(4)
C68 P25 C65 C66 99.0(4)
Rh6 P25 C65 C66 -25.7(5)
P25 C65 C66 P26 31.9(5)
C72 P26 C66 C65 -155.3(4)
C73 P26 C66 C65 96.9(4)
Rh6 P26 C66 C65 -27.5(4)
C67 P25 C68 C70 -167.5(4)
C65 P25 C68 C70 -61.9(5)
Rh6 P25 C68 C70 62.1(4)
C67 P25 C68 C71 75.3(4)
C65 P25 C68 C71 -179.1(4)
Rh6 P25 C68 C71 -55.1(4)
C67 P25 C68 C69 -46.1(5)
C65 P25 C68 C69 59.5(5)
Rh6 P25 C68 C69 -176.5(4)
C72 P26 C73 C74 -167.0(4)
C66 P26 C73 C74 -61.4(4)
Rh6 P26 C73 C74 62.3(4)
C72 P26 C73 C75 75.8(4)
C66 P26 C73 C75 -178.6(4)
Rh6 P26 C73 C75 -54.9(4)
C72 P26 C73 C76 -44.6(5)
C66 P26 C73 C76 61.0(5)
Rh6 P26 C73 C76 -175.3(4)
